data_4101882
loop_
_publ_author_name
'Sylvain Duval'
'S\'ebastien Floquet'
'Corine Simonnet-J\'egat'
'J\'er\^ome Marrot'
'Rosa Ngo Biboum'
'Bineta Keita'
'Louis Nadjo'
'Mohamed Haouas'
'Francis Taulelle'
'Emmanuel Cadot'

_publ_contact_author
;
      Pr E. Cadot
      Institut Lavoisier de Versailles, UMR CNRS 8180
      Universit\'e de Versailles 
      45 Avenue des Etats Unis
      78035 Versailles
      France
;
_publ_contact_author_email emmanuel.cadot@chimie.uvsq.fr
_publ_contact_author_fax '(33) 01 39 25 43 81'
_publ_contact_author_phone '(33) 01 39 25 43 73'
_publ_section_title
;
 Capture of the [Mo~3~S~4~]^4+^ Cluster within a {Mo~18~} Macrocycle
 Yielding a Supramolecular Assembly Stabilized by a Dynamic H-Bond Network
;
_journal_name_full 'Journal of the American Chemical Society'
_journal_page_first 2069
_journal_page_last 2077
_journal_paper_doi 10.1021/ja909762p
_journal_volume 132
_journal_year 2010
_chemical_formula_sum 'C30 H138 K9 Mo23 N5 O113 S24'
_chemical_formula_weight 5705.41
_chemical_name_systematic
; 
 ? 
;
_space_group_IT_number 7
_symmetry_cell_setting monoclinic
_symmetry_space_group_name_Hall 'P -2yc'
_symmetry_space_group_name_H-M 'P 1 c 1'
_atom_sites_solution_hydrogens geom
_atom_sites_solution_primary direct
_atom_sites_solution_secondary difmap
_audit_creation_method SHELXL-97
_cell_angle_alpha 90.00
_cell_angle_beta 92.5880(10)
_cell_angle_gamma 90.00
_cell_formula_units_Z 2
_cell_length_a 18.0140(2)
_cell_length_b 27.2308(5)
_cell_length_c 19.7247(3)
_cell_measurement_reflns_used 149801
_cell_measurement_temperature 293(2)
_cell_measurement_theta_max 29.34
_cell_measurement_theta_min 2.03
_cell_volume 9665.8(3)
_computing_cell_refinement 'Bruker APEX2'
_computing_data_collection 'Bruker APEX2'
_computing_data_reduction 'Bruker SAINT'
_computing_molecular_graphics 'Bruker SHELXTL'
_computing_publication_material 'Bruker SHELXTL'
_computing_structure_refinement 'SHELXL-97 (Sheldrick, 1997)'
_computing_structure_solution 'SHELXS-97 (Sheldrick, 1990)'
_diffrn_ambient_temperature 293(2)
_diffrn_detector_area_resol_mean 512x512
_diffrn_measured_fraction_theta_full 0.998
_diffrn_measured_fraction_theta_max 0.998
_diffrn_measurement_device_type 'CCD area detector'
_diffrn_measurement_method 'phi and omega scans'
_diffrn_radiation_monochromator graphite
_diffrn_radiation_source 'fine-focus sealed tube'
_diffrn_radiation_type MoK\a
_diffrn_radiation_wavelength 0.71073
_diffrn_reflns_av_R_equivalents 0.0484
_diffrn_reflns_av_sigmaI/netI 0.0460
_diffrn_reflns_limit_h_max 25
_diffrn_reflns_limit_h_min -25
_diffrn_reflns_limit_k_max 38
_diffrn_reflns_limit_k_min -38
_diffrn_reflns_limit_l_max 27
_diffrn_reflns_limit_l_min -27
_diffrn_reflns_number 222028
_diffrn_reflns_theta_full 30.05
_diffrn_reflns_theta_max 30.05
_diffrn_reflns_theta_min 0.75
_exptl_absorpt_coefficient_mu 1.974
_exptl_absorpt_correction_T_max 0.7696
_exptl_absorpt_correction_T_min 0.5367
_exptl_absorpt_correction_type multi-scan
_exptl_absorpt_process_details 'SADABS (Sheldrick, V2.10)'
_exptl_crystal_colour green
_exptl_crystal_density_diffrn 1.960
_exptl_crystal_density_method 'not measured'
_exptl_crystal_description parallelepiped
_exptl_crystal_F_000 5556
_exptl_crystal_size_max 0.36
_exptl_crystal_size_mid 0.16
_exptl_crystal_size_min 0.14
_refine_diff_density_max 1.579
_refine_diff_density_min -2.602
_refine_diff_density_rms 0.246
_refine_ls_abs_structure_details 'Flack H D (1983), Acta Cryst. A39, 876-881'
_refine_ls_abs_structure_Flack 0.20(2)
_refine_ls_extinction_method none
_refine_ls_goodness_of_fit_ref 1.059
_refine_ls_hydrogen_treatment constr
_refine_ls_matrix_type full
_refine_ls_number_parameters 1888
_refine_ls_number_reflns 51875
_refine_ls_number_restraints 2
_refine_ls_restrained_S_all 1.059
_refine_ls_R_factor_all 0.0633
_refine_ls_R_factor_gt 0.0512
_refine_ls_shift/su_max 0.001
_refine_ls_shift/su_mean 0.000
_refine_ls_structure_factor_coef Fsqd
_refine_ls_weighting_details 'calc w=1/[\s^2^(Fo^2^)+(0.1000P)^2^+0.0000P] where P=(Fo^2^+2Fc^2^)/3'
_refine_ls_weighting_scheme calc
_refine_ls_wR_factor_gt 0.1405
_refine_ls_wR_factor_ref 0.1474
_reflns_number_gt 43437
_reflns_number_total 51875
_reflns_threshold_expression >2sigma(I)
_cod_data_source_file ja909762p_si_001.cif
_cod_data_source_block 1
_cod_database_code 4101882

loop_
_symmetry_equiv_pos_as_xyz
'x, y, z'
'x, -y, z+1/2'

loop_
_atom_site_label
_atom_site_type_symbol
_atom_site_fract_x
_atom_site_fract_y
_atom_site_fract_z
_atom_site_U_iso_or_equiv
_atom_site_adp_type
_atom_site_occupancy
_atom_site_symmetry_multiplicity
_atom_site_calc_flag
_atom_site_refinement_flags
_atom_site_disorder_assembly
_atom_site_disorder_group
Mo1 Mo -0.24130(3) 0.28875(2) 0.22473(3) 0.03298(11) Uani 1 1 d . . .
Mo2 Mo -0.24064(3) 0.18472(2) 0.23452(3) 0.03189(11) Uani 1 1 d . . .
Mo3 Mo -0.19907(3) 0.06666(2) 0.26954(3) 0.03151(11) Uani 1 1 d . . .
Mo4 Mo -0.14232(3) -0.02638(2) 0.30907(3) 0.03107(11) Uani 1 1 d . . .
Mo5 Mo -0.00438(3) -0.08225(2) 0.39078(3) 0.03465(12) Uani 1 1 d . . .
Mo6 Mo 0.13138(3) -0.06739(2) 0.46573(3) 0.03448(12) Uani 1 1 d . . .
Mo7 Mo 0.28683(3) -0.02950(2) 0.55193(3) 0.03509(12) Uani 1 1 d . . .
Mo8 Mo 0.40731(3) 0.02532(2) 0.60983(3) 0.03614(12) Uani 1 1 d . . .
Mo9 Mo 0.53272(3) 0.11323(3) 0.65558(3) 0.03774(13) Uani 1 1 d . . .
Mo10 Mo 0.61878(3) 0.19888(3) 0.68176(3) 0.03961(13) Uani 1 1 d . . .
Mo11 Mo 0.61811(3) 0.31623(3) 0.66700(3) 0.03861(13) Uani 1 1 d . . .
Mo12 Mo 0.53275(3) 0.39743(2) 0.61928(3) 0.03731(13) Uani 1 1 d . . .
Mo13 Mo 0.41054(3) 0.47952(2) 0.55125(3) 0.03870(13) Uani 1 1 d . . .
Mo14 Mo 0.28931(3) 0.52826(2) 0.48529(3) 0.03894(13) Uani 1 1 d . . .
Mo15 Mo 0.12944(3) 0.55869(2) 0.40145(3) 0.03985(13) Uani 1 1 d . . .
Mo16 Mo -0.00896(3) 0.56844(2) 0.33060(3) 0.03898(13) Uani 1 1 d . . .
Mo17 Mo -0.14722(3) 0.50623(2) 0.26285(3) 0.03516(12) Uani 1 1 d . . .
Mo18 Mo -0.20090(3) 0.40979(2) 0.23891(3) 0.03498(12) Uani 1 1 d . . .
Mo19 Mo -0.01601(3) 0.252085(17) 0.54166(2) 0.02241(9) Uani 1 1 d . . .
Mo20 Mo 0.09938(2) 0.205619(18) 0.61178(2) 0.02345(9) Uani 1 1 d . . .
Mo21 Mo 0.09932(3) 0.306269(18) 0.59971(2) 0.02415(9) Uani 1 1 d . . .
Mo22 Mo 0.24312(3) 0.15347(2) 0.33695(3) 0.03649(12) Uani 1 1 d . . .
Mo23 Mo 0.12313(3) 0.20059(2) 0.26722(3) 0.03592(12) Uani 1 1 d . . .
S1 S -0.28548(9) 0.24075(6) 0.31215(9) 0.0345(3) Uani 1 1 d . . .
S2 S -0.18410(11) 0.23339(7) 0.15392(8) 0.0394(4) Uani 1 1 d . . .
S3 S -0.20648(10) 0.02858(6) 0.37520(9) 0.0375(3) Uani 1 1 d . . .
S4 S -0.10815(11) 0.02117(7) 0.21780(9) 0.0385(4) Uani 1 1 d . . .
S5 S 0.01216(10) -0.05924(7) 0.50360(10) 0.0409(4) Uani 1 1 d . . .
S6 S 0.11182(10) -0.06801(7) 0.34788(9) 0.0396(4) Uani 1 1 d . . .
S7 S 0.29422(10) 0.00873(7) 0.65848(9) 0.0394(4) Uani 1 1 d . . .
S8 S 0.39295(9) -0.00405(7) 0.49920(10) 0.0401(4) Uani 1 1 d . . .
S9 S 0.52228(11) 0.16895(9) 0.74401(10) 0.0481(4) Uani 1 1 d . . .
S10 S 0.60740(10) 0.15429(8) 0.58125(10) 0.0424(4) Uani 1 1 d . . .
S11 S 0.52227(11) 0.35499(8) 0.72080(10) 0.0460(4) Uani 1 1 d . . .
S12 S 0.60678(9) 0.34651(8) 0.55696(9) 0.0424(4) Uani 1 1 d . . .
S13 S 0.30177(10) 0.50570(7) 0.59939(10) 0.0430(4) Uani 1 1 d . . .
S14 S 0.39080(10) 0.49265(9) 0.43493(11) 0.0491(5) Uani 1 1 d . . .
S15 S 0.01244(11) 0.55433(8) 0.44565(10) 0.0460(4) Uani 1 1 d . . .
S16 S 0.10415(11) 0.55030(8) 0.28543(11) 0.0476(4) Uani 1 1 d . . .
S17 S -0.20749(11) 0.45569(7) 0.33822(9) 0.0403(4) Uani 1 1 d . . .
S18 S -0.11420(12) 0.45273(7) 0.17751(9) 0.0441(4) Uani 1 1 d . . .
S19 S 0.01370(8) 0.25934(6) 0.65791(7) 0.0269(3) Uani 1 1 d . . .
S20 S 0.05204(8) 0.18676(5) 0.50497(7) 0.0277(3) Uani 1 1 d . . .
S21 S 0.05173(8) 0.31114(6) 0.48981(8) 0.0285(3) Uani 1 1 d . . .
S22 S 0.19358(8) 0.25386(6) 0.57577(8) 0.0300(3) Uani 1 1 d . . .
S23 S 0.18835(10) 0.13209(6) 0.23191(8) 0.0368(3) Uani 1 1 d . . .
S24 S 0.19390(13) 0.22983(8) 0.35931(11) 0.0514(5) Uani 1 1 d . . .
O1 O -0.3198(3) 0.2987(2) 0.1787(3) 0.0525(14) Uani 1 1 d . . .
O2 O -0.3214(3) 0.1707(2) 0.1913(3) 0.0525(14) Uani 1 1 d . . .
O3 O -0.2771(3) 0.0457(2) 0.2299(3) 0.0497(13) Uani 1 1 d . . .
O4 O -0.2110(3) -0.0609(2) 0.2749(3) 0.0472(13) Uani 1 1 d . . .
O5 O -0.0090(4) -0.1435(2) 0.3924(3) 0.0547(15) Uani 1 1 d . . .
O6 O 0.1512(3) -0.1261(2) 0.4832(3) 0.0502(13) Uani 1 1 d . . .
O7 O 0.3115(4) -0.0875(2) 0.5739(3) 0.0539(14) Uani 1 1 d . . .
O8 O 0.4608(3) -0.0195(2) 0.6455(3) 0.0499(13) Uani 1 1 d . . .
O9 O 0.5937(3) 0.0714(3) 0.6898(3) 0.0552(15) Uani 1 1 d . . .
O10 O 0.6965(3) 0.1730(2) 0.7195(3) 0.0527(14) Uani 1 1 d . . .
O11 O 0.6953(3) 0.3463(3) 0.6988(3) 0.0569(16) Uani 1 1 d . . .
O12 O 0.5940(3) 0.4421(2) 0.6405(3) 0.0494(13) Uani 1 1 d . . .
O13 O 0.4687(3) 0.5266(3) 0.5713(4) 0.0629(18) Uani 1 1 d . . .
O14 O 0.3176(4) 0.5873(2) 0.4883(4) 0.0618(17) Uani 1 1 d . . .
O15 O 0.1510(4) 0.6196(2) 0.4086(4) 0.0629(17) Uani 1 1 d . . .
O16 O -0.0143(4) 0.6301(2) 0.3261(4) 0.0604(16) Uani 1 1 d . . .
O17 O -0.2190(3) 0.5388(2) 0.2255(3) 0.0552(15) Uani 1 1 d . . .
O18 O -0.2812(3) 0.4249(2) 0.1960(3) 0.0554(15) Uani 1 1 d . . .
O19 O -0.2425(3) 0.34906(18) 0.2893(2) 0.0374(10) Uani 1 1 d . . .
O20 O -0.1763(3) 0.3457(2) 0.1859(3) 0.0439(12) Uani 1 1 d . . .
O21 O -0.2413(3) 0.13036(18) 0.3097(2) 0.0385(10) Uani 1 1 d . . .
O22 O -0.1759(3) 0.12537(18) 0.2077(2) 0.0347(10) Uani 1 1 d . . .
O23 O -0.1197(3) -0.06910(19) 0.3962(3) 0.0404(11) Uani 1 1 d . . .
O24 O -0.0536(3) -0.07401(18) 0.2922(3) 0.0387(11) Uani 1 1 d . . .
O25 O 0.1716(3) -0.0363(2) 0.5569(3) 0.0412(11) Uani 1 1 d . . .
O26 O 0.2396(3) -0.04221(19) 0.4558(2) 0.0363(10) Uani 1 1 d . . .
O27 O 0.4325(3) 0.0812(2) 0.6815(3) 0.0459(12) Uani 1 1 d . . .
O28 O 0.4897(3) 0.0718(2) 0.5737(3) 0.0399(11) Uani 1 1 d . . .
O29 O 0.6259(4) 0.2629(2) 0.7470(3) 0.0545(15) Uani 1 1 d . . .
O30 O 0.6774(3) 0.2543(2) 0.6297(3) 0.0439(12) Uani 1 1 d . . .
O31 O 0.4332(3) 0.4346(2) 0.6369(3) 0.0442(12) Uani 1 1 d . . .
O32 O 0.4899(3) 0.4265(2) 0.5279(3) 0.0429(12) Uani 1 1 d . . .
O33 O 0.1750(3) 0.5374(2) 0.4953(3) 0.0440(12) Uani 1 1 d . . .
O34 O 0.2355(3) 0.5310(2) 0.3901(3) 0.0468(13) Uani 1 1 d . . .
O35 O -0.1244(3) 0.5564(2) 0.3431(3) 0.0484(13) Uani 1 1 d . . .
O36 O -0.0605(3) 0.5526(2) 0.2354(3) 0.0423(11) Uani 1 1 d . . .
O37 O -0.1267(3) 0.28014(16) 0.2908(2) 0.0320(9) Uani 1 1 d . . .
O38 O -0.1290(3) 0.19895(15) 0.2995(2) 0.0304(9) Uani 1 1 d . . .
O39 O -0.0895(3) 0.10606(19) 0.3267(3) 0.0412(11) Uani 1 1 d . . .
O40 O -0.0309(3) 0.0027(2) 0.3675(3) 0.0420(11) Uani 1 1 d . . .
O41 O 0.1169(3) 0.0240(2) 0.4483(3) 0.0470(13) Uani 1 1 d . . .
O42 O 0.2418(2) 0.05088(18) 0.5205(2) 0.0344(10) Uani 1 1 d . . .
O43 O 0.3351(2) 0.09366(17) 0.5663(2) 0.0337(10) Uani 1 1 d . . .
O44 O 0.4388(3) 0.1656(2) 0.5997(3) 0.0509(13) Uani 1 1 d . . .
O45 O 0.5397(3) 0.2552(2) 0.6413(3) 0.0458(13) Uani 1 1 d . . .
O46 O 0.4358(3) 0.3412(2) 0.5786(3) 0.0534(15) Uani 1 1 d . . .
O47 O 0.3354(2) 0.40890(18) 0.5282(3) 0.0368(10) Uani 1 1 d . . .
O48 O 0.2424(3) 0.44784(18) 0.4744(3) 0.0374(10) Uani 1 1 d . . .
O49 O 0.1164(3) 0.4673(2) 0.4004(3) 0.0554(15) Uani 1 1 d . . .
O50 O -0.0377(3) 0.4843(2) 0.3207(3) 0.0502(13) Uani 1 1 d . . .
O51 O -0.0903(3) 0.3772(2) 0.2994(3) 0.0481(13) Uani 1 1 d . . .
O52 O -0.1041(2) 0.30138(18) 0.5598(2) 0.0335(10) Uani 1 1 d . . .
O53 O -0.1035(2) 0.20504(18) 0.5708(2) 0.0339(10) Uani 1 1 d . . .
O54 O 0.0372(3) 0.14757(17) 0.6557(3) 0.0356(10) Uani 1 1 d . . .
O55 O 0.1483(3) 0.2015(2) 0.7122(2) 0.0382(11) Uani 1 1 d . . .
O56 O 0.1495(3) 0.32445(18) 0.6958(2) 0.0357(10) Uani 1 1 d . . .
O57 O 0.0361(3) 0.36912(17) 0.6279(2) 0.0353(10) Uani 1 1 d . . .
O58 O -0.2043(3) 0.3405(2) 0.5183(3) 0.0549(15) Uani 1 1 d . . .
O59 O -0.1998(3) 0.1590(2) 0.5372(3) 0.0525(14) Uani 1 1 d . . .
O60 O 0.0299(3) 0.0675(2) 0.6778(4) 0.0545(15) Uani 1 1 d . . .
O61 O 0.2388(4) 0.1728(3) 0.7794(3) 0.0553(15) Uani 1 1 d . . .
O62 O 0.2414(3) 0.3591(2) 0.7541(3) 0.0488(13) Uani 1 1 d . . .
O63 O 0.0251(3) 0.45081(18) 0.6244(3) 0.0457(12) Uani 1 1 d . . .
O64 O 0.1976(3) 0.1164(2) 0.3887(3) 0.0480(13) Uani 1 1 d . . .
O65 O 0.0491(3) 0.1732(2) 0.3015(3) 0.0462(12) Uani 1 1 d . . .
O66 O 0.3270(4) 0.1727(2) 0.4104(3) 0.0574(15) Uani 1 1 d . . .
O67 O 0.3333(3) 0.1829(2) 0.2774(3) 0.0549(15) Uani 1 1 d . . .
O68 O 0.0744(4) 0.2714(2) 0.2661(3) 0.0501(13) Uani 1 1 d . . .
O69 O 0.1875(4) 0.2414(2) 0.1923(3) 0.0549(15) Uani 1 1 d . . .
O70 O 0.4484(4) 0.1662(3) 0.4359(5) 0.086(3) Uani 1 1 d . . .
O71 O 0.4148(5) 0.1685(3) 0.1997(5) 0.087(3) Uani 1 1 d . . .
O72 O 0.4145(3) 0.0023(2) 0.3133(4) 0.0588(16) Uani 1 1 d . . .
O73 O 0.3154(3) -0.0396(2) 0.3466(3) 0.0525(14) Uani 1 1 d . . .
O74 O 0.0220(6) 0.3279(3) 0.2029(5) 0.089(3) Uani 1 1 d . . .
O75 O 0.2271(6) 0.2399(4) 0.0891(5) 0.106(3) Uani 1 1 d . . .
O76 O -0.0388(4) 0.1869(3) 0.0455(3) 0.0613(17) Uani 1 1 d . . .
O77 O -0.1015(4) 0.1273(2) 0.0986(3) 0.0512(14) Uani 1 1 d . . .
N1 N -0.0909(3) 0.24645(18) 0.4444(2) 0.0257(10) Uani 1 1 d . . .
N2 N 0.1790(3) 0.13962(19) 0.6066(3) 0.0274(10) Uani 1 1 d . . .
N3 N 0.1776(3) 0.37014(19) 0.5774(3) 0.0292(10) Uani 1 1 d . . .
N4 N 0.3300(3) 0.0923(2) 0.3234(3) 0.0404(13) Uani 1 1 d . . .
N5 N 0.0573(4) 0.2009(2) 0.1615(3) 0.0414(13) Uani 1 1 d . . .
C1 C -0.1056(3) 0.2405(2) 0.3169(3) 0.0275(11) Uani 1 1 d . . .
C2 C -0.0514(3) 0.2437(2) 0.3790(3) 0.0273(11) Uani 1 1 d . . .
H2A H -0.0193 0.2151 0.3800 0.033 Uiso 1 1 calc R . .
H2B H -0.0204 0.2726 0.3750 0.033 Uiso 1 1 calc R . .
C3 C -0.1399(4) 0.2904(3) 0.4424(3) 0.0332(13) Uani 1 1 d . . .
H3A H -0.1879 0.2814 0.4217 0.040 Uiso 1 1 calc R . .
H3B H -0.1184 0.3153 0.4140 0.040 Uiso 1 1 calc R . .
C4 C -0.1511(3) 0.3119(2) 0.5119(3) 0.0323(13) Uani 1 1 d . . .
C5 C -0.1355(4) 0.2011(3) 0.4519(3) 0.0346(13) Uani 1 1 d . . .
H5A H -0.1097 0.1741 0.4312 0.042 Uiso 1 1 calc R . .
H5B H -0.1827 0.2053 0.4270 0.042 Uiso 1 1 calc R . .
C6 C -0.1506(3) 0.1871(2) 0.5248(3) 0.0323(13) Uani 1 1 d . . .
C7 C 0.2705(3) 0.0902(2) 0.5418(3) 0.0275(11) Uani 1 1 d . . .
C8 C 0.2211(3) 0.1356(2) 0.5420(3) 0.0291(12) Uani 1 1 d . . .
H8A H 0.2516 0.1647 0.5373 0.035 Uiso 1 1 calc R . .
H8B H 0.1859 0.1343 0.5034 0.035 Uiso 1 1 calc R . .
C9 C 0.1323(4) 0.0941(2) 0.6164(4) 0.0374(14) Uani 1 1 d . . .
H9A H 0.1192 0.0799 0.5724 0.045 Uiso 1 1 calc R . .
H9B H 0.1617 0.0701 0.6421 0.045 Uiso 1 1 calc R . .
C10 C 0.0625(4) 0.1043(2) 0.6527(3) 0.0328(13) Uani 1 1 d . . .
C11 C 0.2345(4) 0.1462(3) 0.6651(3) 0.0372(14) Uani 1 1 d . . .
H11A H 0.2779 0.1629 0.6490 0.045 Uiso 1 1 calc R . .
H11B H 0.2502 0.1141 0.6816 0.045 Uiso 1 1 calc R . .
C12 C 0.2039(4) 0.1757(3) 0.7241(3) 0.0391(15) Uani 1 1 d . . .
C13 C 0.2699(3) 0.4113(2) 0.5029(3) 0.0307(12) Uani 1 1 d . . .
C14 C 0.2183(4) 0.3662(2) 0.5132(3) 0.0325(13) Uani 1 1 d . . .
H14A H 0.1827 0.3638 0.4749 0.039 Uiso 1 1 calc R . .
H14B H 0.2480 0.3365 0.5144 0.039 Uiso 1 1 calc R . .
C15 C 0.2338(4) 0.3713(3) 0.6354(4) 0.0428(16) Uani 1 1 d . . .
H15A H 0.2495 0.4050 0.6427 0.051 Uiso 1 1 calc R . .
H15B H 0.2769 0.3527 0.6228 0.051 Uiso 1 1 calc R . .
C16 C 0.2073(4) 0.3511(2) 0.7012(3) 0.0327(13) Uani 1 1 d . . .
C17 C 0.1293(4) 0.4157(3) 0.5754(4) 0.0390(15) Uani 1 1 d . . .
H17A H 0.1584 0.4430 0.5938 0.047 Uiso 1 1 calc R . .
H17B H 0.1159 0.4233 0.5284 0.047 Uiso 1 1 calc R . .
C18 C 0.0599(4) 0.4120(2) 0.6133(3) 0.0333(13) Uani 1 1 d . . .
C19 C 0.3899(5) 0.0997(3) 0.3786(5) 0.053(2) Uani 1 1 d . . .
H19A H 0.3841 0.0751 0.4136 0.064 Uiso 1 1 calc R . .
H19B H 0.4380 0.0947 0.3596 0.064 Uiso 1 1 calc R . .
C20 C 0.3885(5) 0.1499(4) 0.4106(4) 0.051(2) Uani 1 1 d . . .
C21 C 0.3600(5) 0.1005(3) 0.2539(4) 0.0485(18) Uani 1 1 d . . .
H21A H 0.3252 0.0879 0.2192 0.058 Uiso 1 1 calc R . .
H21B H 0.4067 0.0831 0.2504 0.058 Uiso 1 1 calc R . .
C22 C 0.3718(5) 0.1550(3) 0.2433(5) 0.054(2) Uani 1 1 d . . .
C23 C 0.2953(4) 0.0441(3) 0.3283(4) 0.0426(16) Uani 1 1 d . . .
H23A H 0.2601 0.0404 0.2899 0.051 Uiso 1 1 calc R . .
H23B H 0.2670 0.0437 0.3690 0.051 Uiso 1 1 calc R . .
C24 C 0.3474(5) -0.0018(3) 0.3303(4) 0.0460(17) Uani 1 1 d . . .
C25 C 0.0162(5) 0.2505(3) 0.1587(5) 0.051(2) Uani 1 1 d . . .
H25A H 0.0238 0.2658 0.1151 0.062 Uiso 1 1 calc R . .
H25B H -0.0367 0.2445 0.1616 0.062 Uiso 1 1 calc R . .
C26 C 0.0405(5) 0.2854(3) 0.2136(5) 0.0502(19) Uani 1 1 d . . .
C27 C 0.1124(5) 0.1983(3) 0.1074(4) 0.0508(19) Uani 1 1 d . . .
H27A H 0.0909 0.2112 0.0651 0.061 Uiso 1 1 calc R . .
H27B H 0.1270 0.1645 0.1002 0.061 Uiso 1 1 calc R . .
C28 C 0.1805(6) 0.2292(4) 0.1313(5) 0.063(3) Uani 1 1 d . . .
C29 C 0.0050(5) 0.1591(3) 0.1558(4) 0.0448(17) Uani 1 1 d . . .
H29A H -0.0237 0.1588 0.1962 0.054 Uiso 1 1 calc R . .
H29B H 0.0342 0.1291 0.1562 0.054 Uiso 1 1 calc R . .
C30 C -0.0487(5) 0.1572(3) 0.0950(4) 0.0410(16) Uani 1 1 d . . .
K1 K 0.75883(12) 0.41309(8) 0.60394(11) 0.0616(5) Uani 1 1 d . . .
K2 K 0.76355(13) 0.09707(10) 0.63947(11) 0.0674(6) Uani 1 1 d . . .
K3 K 0.49994(16) 0.24487(12) 0.50913(14) 0.0841(8) Uani 1 1 d . . .
K4 K 0.36454(15) 0.25805(11) 0.66493(19) 0.0882(8) Uani 1 1 d . . .
K5 K 0.64661(18) 0.03788(19) 0.8177(2) 0.1252(14) Uani 1 1 d . . .
K6 K 0.1224(3) 0.19627(14) 0.8634(2) 0.1321(16) Uani 1 1 d . . .
K7 K 0.82279(19) 0.25694(16) 0.6880(2) 0.1098(12) Uani 1 1 d . . .
K8 K 0.9679(4) 0.5863(2) 0.9360(3) 0.1533(19) Uani 1 1 d . . .
K9 K 0.8236(3) 0.16421(18) 0.8340(3) 0.161(2) Uani 1 1 d . . .
O1W O 0.0619(3) 0.94001(19) 0.8079(3) 0.0425(11) Uani 1 1 d . . .
O2W O 0.0543(3) 0.5753(2) 0.7653(3) 0.0488(13) Uani 1 1 d . . .
O3W O 0.5712(3) 0.4288(3) 0.3945(3) 0.069(2) Uani 1 1 d . . .
O4W O 0.6979(3) 0.8581(3) 0.9296(3) 0.0655(19) Uani 1 1 d . . .
O5W O 0.6953(3) 0.6509(3) 0.9089(3) 0.0613(17) Uani 1 1 d . . .
O6W O 0.0957(5) 0.4606(3) 0.1094(4) 0.074(2) Uani 1 1 d . . .
O7W O 0.8816(4) 0.1556(3) 0.7015(5) 0.088(3) Uani 1 1 d . . .
O8W O 0.9675(4) 0.9242(3) 0.9685(3) 0.0613(16) Uani 1 1 d . . .
O9W O 0.2763(4) 0.3272(3) 0.8821(3) 0.083(3) Uani 1 1 d . . .
O10W O 0.8756(4) 0.3581(3) 0.6770(4) 0.0681(19) Uani 1 1 d . . .
O11W O 0.8321(5) 0.0520(4) 0.0232(4) 0.087(3) Uani 1 1 d . . .
O12W O 0.1034(4) 0.2943(2) 0.8206(3) 0.0626(18) Uani 1 1 d . . .
O13W O 0.8830(5) 0.4579(3) 0.5392(4) 0.077(2) Uani 1 1 d . . .
O14W O 0.3671(4) 0.8826(3) 0.2882(4) 0.0698(19) Uani 1 1 d . . .
O15W O 0.6688(6) 0.2456(3) 0.4850(4) 0.087(3) Uani 1 1 d . . .
O16W O 0.3564(4) 0.5716(3) 0.2511(4) 0.072(2) Uani 1 1 d . . .
O17W O 0.8122(5) 0.4494(4) 0.9758(4) 0.087(3) Uani 1 1 d . . .
O18W O 0.8130(5) 0.3490(4) 0.8008(5) 0.112(4) Uani 1 1 d . . .
O19W O 0.5774(5) 0.9368(7) 0.9485(5) 0.174(7) Uani 1 1 d . . .
O20W O 0.0116(8) 0.3739(4) 0.0823(6) 0.128(4) Uani 1 1 d . . .
O21W O 0.0823(6) 0.0275(3) 0.1665(4) 0.090(3) Uani 1 1 d . . .
O22W O 0.3710(17) 0.2580(9) 0.1233(15) 0.143(10) Uani 0.50 1 d P . .
O23W O 0.2861(6) 0.5183(4) 0.7825(5) 0.042(2) Uani 0.50 1 d P . .
O24W O 0.8829(6) 0.0470(4) 0.5764(5) 0.100(3) Uani 1 1 d . . .
O25W O 0.6385(4) 0.4828(6) 0.7755(4) 0.141(6) Uani 1 1 d . . .
O26W O 0.3229(8) 0.2849(5) 0.2462(8) 0.072(4) Uani 0.50 1 d P . .
O27W O 0.6092(4) 0.0348(5) 0.1332(6) 0.118(4) Uani 1 1 d . . .
O28W O 0.5386(10) 0.7259(7) 0.3649(10) 0.176(6) Uani 1 1 d . . .
O29W O -0.1337(9) 0.3556(5) 0.0555(8) 0.160(6) Uani 1 1 d . . .
O30W O 0.3483(6) 0.2642(4) 0.4789(7) 0.119(4) Uani 1 1 d . . .
O31W O 0.7503(7) 0.2593(6) 0.8302(8) 0.156(6) Uani 1 1 d . . .
O32W O -0.3778(8) 0.4555(6) 0.0913(9) 0.077(3) Uani 0.50 1 d P . .
O33W O 0.5063(6) -0.0682(5) 0.3646(7) 0.130(4) Uani 1 1 d . . .
O34W O 0.4570(9) -0.1198(7) 0.5691(11) 0.105(7) Uani 0.50 1 d P . .
O35W O 0.1950(9) 0.5784(8) 0.7082(9) 0.089(5) Uani 0.50 1 d P . .
O36W O -0.1786(12) 0.1847(11) -0.0279(11) 0.167(12) Uani 0.50 1 d P . .
O37W O 0.9435(19) 0.2510(11) 0.8135(9) 0.178(14) Uani 0.50 1 d P . .
O38W O 0.0290(9) 0.2479(6) -0.0494(9) 0.077(3) Uani 0.50 1 d P . .
O39W O 0.1359(16) 0.6469(5) 0.8365(12) 0.138(10) Uani 0.50 1 d P . .
O40W O 0.4177(15) 0.6253(8) 0.3725(11) 0.123(6) Uani 0.50 1 d P . .
O41W O 0.7022(13) 0.4811(11) 0.5044(12) 0.136(10) Uani 0.50 1 d P . .
O42W O 0.3751(13) 0.2525(11) 0.8192(9) 0.141(11) Uani 0.50 1 d P . .
O43W O 0.3797(15) 0.1845(9) 0.0714(11) 0.123(6) Uani 0.50 1 d P . .

loop_
_atom_site_aniso_label
_atom_site_aniso_U_11
_atom_site_aniso_U_22
_atom_site_aniso_U_33
_atom_site_aniso_U_23
_atom_site_aniso_U_13
_atom_site_aniso_U_12
Mo1 0.0325(2) 0.0344(3) 0.0317(3) 0.0011(2) -0.0026(2) 0.0002(2)
Mo2 0.0313(2) 0.0337(3) 0.0304(2) -0.0039(2) -0.0013(2) -0.0009(2)
Mo3 0.0339(3) 0.0303(2) 0.0305(2) -0.0055(2) 0.0034(2) -0.0016(2)
Mo4 0.0316(2) 0.0286(2) 0.0334(2) -0.00543(19) 0.0060(2) -0.0041(2)
Mo5 0.0326(3) 0.0287(2) 0.0433(3) 0.0001(2) 0.0090(2) -0.0047(2)
Mo6 0.0314(2) 0.0312(3) 0.0414(3) 0.0053(2) 0.0083(2) -0.0011(2)
Mo7 0.0315(2) 0.0368(3) 0.0373(3) 0.0075(2) 0.0047(2) 0.0051(2)
Mo8 0.0283(2) 0.0438(3) 0.0363(3) 0.0073(2) 0.0018(2) 0.0076(2)
Mo9 0.0264(2) 0.0510(3) 0.0356(3) 0.0010(2) -0.0007(2) 0.0037(2)
Mo10 0.0252(2) 0.0542(4) 0.0391(3) -0.0044(3) -0.0022(2) 0.0017(2)
Mo11 0.0241(2) 0.0526(3) 0.0385(3) -0.0072(3) -0.0045(2) 0.0026(2)
Mo12 0.0252(2) 0.0492(3) 0.0372(3) -0.0064(2) -0.0018(2) 0.0008(2)
Mo13 0.0269(2) 0.0429(3) 0.0458(3) -0.0001(3) -0.0033(2) -0.0046(2)
Mo14 0.0319(3) 0.0363(3) 0.0482(3) 0.0042(2) -0.0028(2) -0.0049(2)
Mo15 0.0345(3) 0.0346(3) 0.0498(3) 0.0038(2) -0.0052(2) 0.0003(2)
Mo16 0.0357(3) 0.0303(3) 0.0504(3) 0.0036(2) -0.0049(3) 0.0034(2)
Mo17 0.0331(3) 0.0307(3) 0.0415(3) 0.0088(2) 0.0003(2) 0.0021(2)
Mo18 0.0367(3) 0.0343(3) 0.0337(3) 0.0058(2) -0.0004(2) -0.0014(2)
Mo19 0.01862(19) 0.0249(2) 0.0237(2) -0.00158(16) 0.00103(16) -0.00057(16)
Mo20 0.01962(19) 0.0272(2) 0.0236(2) 0.00013(17) 0.00148(16) 0.00049(17)
Mo21 0.02004(19) 0.0262(2) 0.0262(2) -0.00313(17) 0.00111(17) -0.00114(17)
Mo22 0.0392(3) 0.0387(3) 0.0316(3) -0.0053(2) 0.0019(2) -0.0042(2)
Mo23 0.0392(3) 0.0345(3) 0.0345(3) -0.0044(2) 0.0066(2) -0.0008(2)
S1 0.0310(7) 0.0357(8) 0.0371(8) -0.0018(6) 0.0046(6) 0.0008(6)
S2 0.0464(9) 0.0443(9) 0.0278(7) -0.0013(6) 0.0035(7) 0.0015(7)
S3 0.0408(8) 0.0367(8) 0.0360(8) -0.0033(6) 0.0120(7) 0.0001(7)
S4 0.0458(9) 0.0376(8) 0.0328(7) -0.0057(6) 0.0096(7) 0.0030(7)
S5 0.0343(8) 0.0469(9) 0.0423(9) 0.0059(7) 0.0114(7) -0.0057(7)
S6 0.0351(8) 0.0431(9) 0.0417(9) -0.0026(7) 0.0142(7) -0.0016(7)
S7 0.0365(8) 0.0498(10) 0.0321(8) 0.0123(7) 0.0035(6) 0.0041(7)
S8 0.0310(7) 0.0457(9) 0.0441(9) -0.0027(7) 0.0073(7) 0.0043(7)
S9 0.0371(9) 0.0697(13) 0.0380(9) -0.0051(9) 0.0055(7) -0.0020(8)
S10 0.0320(7) 0.0538(10) 0.0415(9) -0.0069(8) 0.0047(7) -0.0018(7)
S11 0.0394(9) 0.0627(12) 0.0361(8) -0.0037(8) 0.0024(7) 0.0104(8)
S12 0.0286(7) 0.0618(11) 0.0371(8) -0.0055(8) 0.0031(6) 0.0037(7)
S13 0.0368(8) 0.0457(9) 0.0460(9) -0.0047(8) -0.0027(7) 0.0041(7)
S14 0.0326(8) 0.0653(12) 0.0497(10) 0.0130(9) 0.0061(7) -0.0033(8)
S15 0.0406(9) 0.0502(10) 0.0467(10) -0.0054(8) -0.0022(8) 0.0046(8)
S16 0.0391(9) 0.0557(11) 0.0476(10) 0.0142(9) -0.0020(8) -0.0024(8)
S17 0.0441(9) 0.0368(8) 0.0408(8) 0.0037(7) 0.0109(7) -0.0010(7)
S18 0.0545(10) 0.0433(9) 0.0351(8) 0.0049(7) 0.0074(8) -0.0065(8)
S19 0.0232(6) 0.0323(7) 0.0254(6) -0.0036(5) 0.0023(5) 0.0000(5)
S20 0.0260(6) 0.0282(7) 0.0287(6) -0.0037(5) -0.0007(5) 0.0024(5)
S21 0.0260(6) 0.0310(7) 0.0284(6) 0.0012(5) -0.0005(5) -0.0041(5)
S22 0.0221(6) 0.0321(7) 0.0363(7) 0.0001(6) 0.0041(5) -0.0008(5)
S23 0.0392(8) 0.0388(8) 0.0326(7) -0.0042(6) 0.0048(6) 0.0002(7)
S24 0.0593(12) 0.0424(10) 0.0520(11) -0.0160(8) -0.0042(9) 0.0006(9)
O1 0.040(3) 0.063(4) 0.054(3) 0.012(3) -0.012(2) 0.005(3)
O2 0.054(3) 0.047(3) 0.054(3) -0.006(2) -0.019(3) -0.015(3)
O3 0.041(3) 0.056(3) 0.052(3) -0.013(3) 0.000(2) -0.001(2)
O4 0.038(3) 0.048(3) 0.055(3) -0.009(2) 0.004(2) -0.004(2)
O5 0.061(3) 0.032(3) 0.072(4) -0.008(3) 0.017(3) -0.013(2)
O6 0.051(3) 0.039(3) 0.061(3) 0.012(2) 0.008(3) -0.001(2)
O7 0.063(4) 0.038(3) 0.061(3) 0.011(3) 0.012(3) 0.008(3)
O8 0.041(3) 0.052(3) 0.056(3) 0.009(3) 0.001(2) 0.014(2)
O9 0.038(3) 0.075(4) 0.052(3) 0.010(3) -0.003(2) 0.011(3)
O10 0.039(3) 0.066(4) 0.052(3) -0.005(3) -0.012(2) 0.001(3)
O11 0.034(3) 0.080(4) 0.055(3) -0.013(3) -0.016(2) -0.007(3)
O12 0.045(3) 0.040(3) 0.063(3) -0.004(2) 0.001(3) -0.009(2)
O13 0.038(3) 0.060(4) 0.089(5) -0.002(3) -0.014(3) -0.016(3)
O14 0.053(3) 0.041(3) 0.091(5) 0.000(3) -0.002(3) -0.007(3)
O15 0.069(4) 0.044(3) 0.074(4) -0.005(3) -0.016(3) -0.008(3)
O16 0.060(4) 0.038(3) 0.081(4) 0.008(3) -0.011(3) -0.004(3)
O17 0.035(3) 0.054(3) 0.076(4) 0.028(3) -0.001(3) 0.010(2)
O18 0.050(3) 0.056(3) 0.058(3) 0.016(3) -0.021(3) -0.006(3)
O19 0.044(3) 0.036(2) 0.033(2) -0.0010(18) 0.007(2) -0.005(2)
O20 0.055(3) 0.044(3) 0.033(2) 0.005(2) 0.002(2) -0.006(2)
O21 0.047(3) 0.037(2) 0.033(2) -0.0029(19) 0.013(2) -0.004(2)
O22 0.038(2) 0.037(2) 0.030(2) -0.0015(18) 0.0076(18) 0.0048(19)
O23 0.039(2) 0.043(3) 0.040(3) 0.007(2) 0.010(2) -0.002(2)
O24 0.035(2) 0.035(2) 0.047(3) -0.004(2) 0.013(2) -0.0023(19)
O25 0.034(2) 0.054(3) 0.036(2) 0.002(2) 0.0055(19) -0.006(2)
O26 0.029(2) 0.040(2) 0.040(2) 0.001(2) 0.0036(19) 0.0012(19)
O27 0.034(2) 0.064(3) 0.040(3) 0.005(2) 0.003(2) 0.001(2)
O28 0.029(2) 0.049(3) 0.043(3) 0.003(2) 0.004(2) 0.002(2)
O29 0.055(3) 0.065(4) 0.043(3) 0.001(3) -0.006(3) 0.007(3)
O30 0.021(2) 0.057(3) 0.054(3) -0.006(2) 0.004(2) 0.003(2)
O31 0.026(2) 0.063(3) 0.043(3) -0.002(2) 0.002(2) 0.005(2)
O32 0.030(2) 0.060(3) 0.040(3) 0.003(2) 0.002(2) 0.003(2)
O33 0.036(2) 0.047(3) 0.048(3) 0.004(2) -0.004(2) 0.004(2)
O34 0.038(3) 0.052(3) 0.050(3) 0.010(2) 0.003(2) 0.003(2)
O35 0.047(3) 0.051(3) 0.047(3) -0.002(2) -0.003(2) -0.002(2)
O36 0.036(2) 0.045(3) 0.046(3) 0.011(2) -0.001(2) -0.006(2)
O37 0.036(2) 0.026(2) 0.034(2) 0.0034(17) -0.0030(18) 0.0022(17)
O38 0.038(2) 0.0230(19) 0.030(2) -0.0049(16) 0.0027(18) 0.0000(17)
O39 0.052(3) 0.037(2) 0.036(2) 0.005(2) 0.006(2) 0.002(2)
O40 0.043(3) 0.044(3) 0.039(2) 0.004(2) 0.007(2) 0.003(2)
O41 0.037(3) 0.050(3) 0.055(3) 0.010(2) 0.013(2) -0.007(2)
O42 0.027(2) 0.039(2) 0.038(2) 0.0013(19) 0.0089(18) -0.0020(18)
O43 0.0230(19) 0.036(2) 0.042(2) -0.0013(19) -0.0016(17) 0.0074(17)
O44 0.046(3) 0.047(3) 0.060(3) -0.005(3) 0.002(3) -0.002(2)
O45 0.033(2) 0.064(3) 0.040(3) -0.013(2) 0.004(2) 0.006(2)
O46 0.031(2) 0.068(4) 0.061(4) -0.003(3) -0.007(2) 0.003(2)
O47 0.024(2) 0.039(2) 0.047(3) 0.006(2) 0.0024(19) 0.0008(18)
O48 0.031(2) 0.035(2) 0.045(3) 0.009(2) -0.0045(19) -0.0036(19)
O49 0.048(3) 0.057(3) 0.060(4) 0.003(3) -0.006(3) -0.003(3)
O50 0.047(3) 0.057(3) 0.046(3) 0.009(2) 0.002(2) -0.012(3)
O51 0.046(3) 0.053(3) 0.044(3) 0.008(2) -0.004(2) -0.002(2)
O52 0.0235(19) 0.045(3) 0.032(2) -0.0071(19) -0.0022(17) 0.0060(18)
O53 0.028(2) 0.042(2) 0.032(2) -0.0001(19) -0.0004(17) -0.0044(18)
O54 0.030(2) 0.034(2) 0.044(3) 0.0075(19) 0.0107(19) 0.0026(18)
O55 0.037(2) 0.051(3) 0.026(2) -0.0044(19) -0.0058(18) 0.014(2)
O56 0.036(2) 0.040(2) 0.031(2) -0.0036(18) -0.0002(18) -0.0083(19)
O57 0.037(2) 0.032(2) 0.037(2) -0.0023(18) 0.0081(19) 0.0028(18)
O58 0.040(3) 0.074(4) 0.050(3) -0.020(3) -0.001(2) 0.027(3)
O59 0.045(3) 0.064(4) 0.048(3) 0.010(3) -0.002(2) -0.025(3)
O60 0.045(3) 0.040(3) 0.080(4) 0.015(3) 0.023(3) 0.002(2)
O61 0.063(4) 0.072(4) 0.029(2) -0.006(2) -0.015(2) 0.015(3)
O62 0.047(3) 0.068(4) 0.030(2) -0.004(2) -0.011(2) -0.010(3)
O63 0.059(3) 0.025(2) 0.054(3) -0.009(2) 0.007(3) 0.011(2)
O64 0.048(3) 0.058(3) 0.038(3) -0.003(2) 0.005(2) -0.004(3)
O65 0.049(3) 0.052(3) 0.038(3) -0.001(2) 0.010(2) -0.001(2)
O66 0.065(4) 0.055(3) 0.051(3) -0.013(3) -0.015(3) -0.009(3)
O67 0.057(3) 0.043(3) 0.065(4) 0.004(3) 0.005(3) -0.018(3)
O68 0.068(4) 0.033(2) 0.050(3) -0.007(2) 0.002(3) 0.008(2)
O69 0.057(4) 0.058(4) 0.052(3) 0.002(3) 0.016(3) -0.015(3)
O70 0.056(4) 0.097(6) 0.103(6) -0.038(5) -0.030(4) 0.000(4)
O71 0.099(6) 0.070(5) 0.095(6) 0.006(4) 0.054(5) -0.021(4)
O72 0.044(3) 0.056(4) 0.078(4) 0.008(3) 0.017(3) 0.009(3)
O73 0.054(3) 0.045(3) 0.060(3) -0.001(3) 0.025(3) -0.006(3)
O74 0.138(8) 0.042(4) 0.086(6) -0.003(4) -0.003(5) 0.025(4)
O75 0.100(7) 0.134(9) 0.089(6) 0.003(6) 0.057(5) -0.032(6)
O76 0.084(5) 0.063(4) 0.036(3) -0.003(3) 0.002(3) 0.000(3)
O77 0.067(4) 0.053(3) 0.034(2) -0.014(2) 0.005(2) -0.010(3)
N1 0.025(2) 0.031(2) 0.021(2) -0.0037(18) -0.0009(18) -0.0013(18)
N2 0.024(2) 0.031(2) 0.028(2) 0.0043(19) 0.0055(18) 0.0001(19)
N3 0.028(2) 0.029(2) 0.030(2) 0.0001(19) 0.004(2) -0.0020(19)
N4 0.038(3) 0.051(3) 0.033(3) 0.003(3) 0.004(2) -0.002(3)
N5 0.046(3) 0.036(3) 0.043(3) -0.004(2) 0.012(3) 0.005(3)
C1 0.027(3) 0.027(3) 0.030(3) 0.002(2) 0.007(2) 0.007(2)
C2 0.022(2) 0.040(3) 0.019(2) -0.002(2) -0.0023(19) 0.005(2)
C3 0.035(3) 0.041(3) 0.023(3) 0.000(2) -0.005(2) 0.011(3)
C4 0.026(3) 0.037(3) 0.034(3) -0.008(2) 0.002(2) 0.002(2)
C5 0.036(3) 0.035(3) 0.033(3) -0.002(2) 0.001(3) -0.003(3)
C6 0.023(2) 0.036(3) 0.038(3) -0.002(2) 0.004(2) -0.002(2)
C7 0.025(2) 0.039(3) 0.020(2) 0.004(2) 0.005(2) 0.001(2)
C8 0.028(3) 0.034(3) 0.026(3) -0.003(2) 0.002(2) -0.001(2)
C9 0.034(3) 0.029(3) 0.051(4) -0.006(3) 0.016(3) -0.002(2)
C10 0.036(3) 0.031(3) 0.032(3) 0.005(2) 0.010(2) 0.007(2)
C11 0.031(3) 0.048(4) 0.032(3) 0.001(3) -0.008(2) 0.006(3)
C12 0.039(3) 0.055(4) 0.022(3) 0.000(3) -0.005(3) 0.007(3)
C13 0.022(2) 0.035(3) 0.035(3) -0.003(2) -0.003(2) -0.003(2)
C14 0.032(3) 0.034(3) 0.032(3) -0.006(2) 0.010(2) -0.009(2)
C15 0.034(3) 0.060(5) 0.034(3) -0.001(3) -0.003(3) -0.013(3)
C16 0.031(3) 0.035(3) 0.032(3) -0.003(2) -0.001(2) -0.003(2)
C17 0.035(3) 0.033(3) 0.050(4) -0.005(3) 0.013(3) 0.001(3)
C18 0.036(3) 0.032(3) 0.031(3) -0.002(2) -0.002(2) 0.005(2)
C19 0.045(4) 0.056(5) 0.056(5) -0.009(4) -0.019(4) -0.011(4)
C20 0.049(4) 0.067(5) 0.036(4) -0.010(3) -0.007(3) -0.012(4)
C21 0.046(4) 0.052(4) 0.049(4) 0.009(3) 0.019(3) -0.007(3)
C22 0.053(5) 0.049(4) 0.061(5) 0.001(4) 0.014(4) -0.005(4)
C23 0.041(4) 0.050(4) 0.038(3) 0.000(3) 0.011(3) 0.000(3)
C24 0.046(4) 0.049(4) 0.043(4) -0.012(3) -0.001(3) -0.003(3)
C25 0.054(5) 0.045(4) 0.053(4) 0.007(3) -0.016(4) -0.006(3)
C26 0.058(5) 0.030(3) 0.064(5) -0.004(3) 0.015(4) 0.004(3)
C27 0.048(4) 0.063(5) 0.043(4) 0.003(4) 0.020(3) 0.001(4)
C28 0.063(5) 0.073(6) 0.054(5) 0.034(5) 0.014(4) -0.008(5)
C29 0.058(4) 0.047(4) 0.030(3) 0.003(3) 0.006(3) 0.000(3)
C30 0.056(4) 0.032(3) 0.036(3) -0.014(3) 0.012(3) 0.007(3)
K1 0.0630(12) 0.0590(11) 0.0631(12) -0.0185(9) 0.0066(10) -0.0027(9)
K2 0.0668(13) 0.0814(15) 0.0542(11) 0.0148(10) 0.0052(10) 0.0097(11)
K3 0.0738(16) 0.102(2) 0.0741(15) -0.0077(14) -0.0207(13) -0.0177(14)
K4 0.0511(13) 0.0840(18) 0.130(3) 0.0019(17) 0.0051(14) -0.0005(11)
K5 0.0609(16) 0.170(4) 0.144(3) 0.021(3) 0.0022(19) -0.003(2)
K6 0.186(4) 0.078(2) 0.138(3) 0.003(2) 0.074(3) -0.011(2)
K7 0.0587(16) 0.139(3) 0.131(3) -0.006(2) -0.0012(16) -0.0040(16)
K8 0.215(6) 0.128(4) 0.116(3) -0.004(3) 0.003(3) 0.016(4)
K9 0.189(5) 0.099(3) 0.190(5) -0.028(3) -0.040(4) 0.025(3)
O1W 0.046(3) 0.036(2) 0.045(3) -0.007(2) 0.010(2) 0.004(2)
O2W 0.041(3) 0.036(3) 0.070(4) 0.022(2) 0.010(3) -0.002(2)
O3W 0.054(3) 0.122(5) 0.034(3) 0.039(3) 0.028(2) 0.059(3)
O4W 0.046(3) 0.106(6) 0.045(3) 0.011(3) 0.005(3) 0.012(3)
O5W 0.052(3) 0.094(5) 0.039(3) 0.003(3) 0.016(3) -0.006(3)
O6W 0.082(5) 0.057(4) 0.083(5) 0.012(4) 0.013(4) -0.007(4)
O7W 0.056(4) 0.102(6) 0.110(6) 0.042(5) 0.032(4) 0.026(4)
O8W 0.075(4) 0.060(4) 0.051(3) 0.006(3) 0.011(3) -0.003(3)
O9W 0.089(5) 0.123(6) 0.040(3) 0.028(4) 0.013(3) 0.059(5)
O10W 0.056(4) 0.074(4) 0.075(4) -0.047(4) 0.008(3) -0.009(3)
O11W 0.076(5) 0.121(7) 0.066(5) -0.027(5) 0.011(4) -0.034(5)
O12W 0.098(5) 0.061(4) 0.031(3) 0.012(2) 0.026(3) 0.011(4)
O13W 0.077(5) 0.092(6) 0.062(4) 0.005(4) -0.004(4) -0.017(4)
O14W 0.062(4) 0.066(4) 0.081(5) 0.002(4) 0.003(4) 0.013(3)
O15W 0.109(7) 0.089(6) 0.066(5) -0.007(4) 0.025(5) 0.004(5)
O16W 0.062(4) 0.089(5) 0.065(4) 0.004(4) 0.005(3) 0.004(4)
O17W 0.112(6) 0.102(6) 0.047(4) -0.004(4) 0.013(4) 0.026(5)
O18W 0.107(6) 0.124(7) 0.101(6) 0.046(5) -0.055(5) -0.094(6)
O19W 0.068(5) 0.38(2) 0.079(6) 0.041(9) 0.027(5) 0.108(9)
O20W 0.182(11) 0.093(7) 0.107(8) 0.045(6) -0.016(8) -0.044(7)
O21W 0.130(7) 0.066(5) 0.080(5) -0.022(4) 0.058(5) -0.015(5)
O22W 0.14(2) 0.119(18) 0.17(2) 0.065(17) 0.027(18) -0.023(15)
O23W 0.034(5) 0.056(6) 0.037(5) 0.009(4) 0.001(4) -0.013(4)
O24W 0.118(7) 0.106(7) 0.077(5) 0.022(5) 0.030(5) 0.038(6)
O25W 0.030(3) 0.334(18) 0.059(4) -0.059(7) 0.003(3) -0.046(6)
O26W 0.076(9) 0.054(7) 0.088(10) 0.007(7) 0.030(8) -0.035(7)
O27W 0.026(3) 0.204(12) 0.121(8) 0.038(8) -0.016(4) -0.012(5)
O28W 0.183(15) 0.148(13) 0.199(16) 0.010(12) 0.031(12) -0.018(12)
O29W 0.208(14) 0.105(9) 0.176(13) -0.005(9) 0.095(11) -0.051(9)
O30W 0.084(7) 0.117(8) 0.153(10) -0.056(8) -0.006(6) -0.007(6)
O31W 0.102(8) 0.203(15) 0.157(11) 0.018(10) -0.070(8) -0.047(8)
O32W 0.068(7) 0.069(7) 0.093(8) 0.015(6) -0.012(6) 0.017(5)
O33W 0.093(7) 0.147(11) 0.152(11) 0.022(9) 0.016(7) 0.047(7)
O34W 0.082(10) 0.095(12) 0.142(16) 0.060(11) 0.045(10) 0.068(9)
O35W 0.068(9) 0.122(14) 0.076(10) -0.051(10) -0.003(8) 0.021(9)
O36W 0.152(15) 0.23(3) 0.113(14) -0.072(15) -0.111(13) 0.133(17)
O37W 0.26(3) 0.23(3) 0.042(8) 0.022(12) 0.008(13) -0.18(2)
O38W 0.068(7) 0.069(7) 0.093(8) 0.015(6) -0.012(6) 0.017(5)
O39W 0.25(3) 0.028(7) 0.129(17) -0.019(8) -0.075(17) 0.030(11)
O40W 0.179(16) 0.105(11) 0.090(10) 0.015(8) 0.062(10) 0.003(11)
O41W 0.101(16) 0.21(3) 0.099(16) 0.034(17) 0.005(12) -0.021(17)
O42W 0.102(16) 0.26(3) 0.062(10) -0.074(15) 0.016(10) 0.023(16)
O43W 0.179(16) 0.105(11) 0.090(10) 0.015(8) 0.062(10) 0.003(11)

loop_
_atom_type_symbol
_atom_type_description
_atom_type_scat_dispersion_real
_atom_type_scat_dispersion_imag
_atom_type_scat_source
C C 0.0033 0.0016 'International Tables Vol C Tables 4.2.6.8 and 6.1.1.4'
H H 0.0000 0.0000 'International Tables Vol C Tables 4.2.6.8 and 6.1.1.4'
N N 0.0061 0.0033 'International Tables Vol C Tables 4.2.6.8 and 6.1.1.4'
O O 0.0106 0.0060 'International Tables Vol C Tables 4.2.6.8 and 6.1.1.4'
S S 0.1246 0.1234 'International Tables Vol C Tables 4.2.6.8 and 6.1.1.4'
Mo Mo -1.6832 0.6857 'International Tables Vol C Tables 4.2.6.8 and 6.1.1.4'
K K 0.2009 0.2494 'International Tables Vol C Tables 4.2.6.8 and 6.1.1.4'

loop_
_geom_angle_atom_site_label_1
_geom_angle_atom_site_label_2
_geom_angle_atom_site_label_3
_geom_angle
_geom_angle_site_symmetry_1
_geom_angle_site_symmetry_3
_geom_angle_publ_flag
O1 Mo1 O19 100.0(3) . . ?
O1 Mo1 O20 98.9(3) . . ?
O19 Mo1 O20 70.27(19) . . ?
O1 Mo1 S2 99.6(2) . . ?
O19 Mo1 S2 153.71(15) . . ?
O20 Mo1 S2 89.46(16) . . ?
O1 Mo1 S1 100.6(2) . . ?
O19 Mo1 S1 88.64(14) . . ?
O20 Mo1 S1 153.43(15) . . ?
S2 Mo1 S1 104.82(6) . . ?
O1 Mo1 O37 176.2(3) . . ?
O19 Mo1 O37 77.11(18) . . ?
O20 Mo1 O37 77.93(18) . . ?
S2 Mo1 O37 82.51(12) . . ?
S1 Mo1 O37 81.80(12) . . ?
O1 Mo1 Mo2 101.5(2) . . ?
O19 Mo1 Mo2 138.28(14) . . ?
O20 Mo1 Mo2 139.30(16) . . ?
S2 Mo1 Mo2 52.69(5) . . ?
S1 Mo1 Mo2 52.48(4) . . ?
O37 Mo1 Mo2 82.23(11) . . ?
O2 Mo2 O22 100.1(3) . . ?
O2 Mo2 O21 99.5(3) . . ?
O22 Mo2 O21 69.57(18) . . ?
O2 Mo2 S1 99.4(2) . . ?
O22 Mo2 S1 153.14(14) . . ?
O21 Mo2 S1 89.12(14) . . ?
O2 Mo2 S2 100.1(2) . . ?
O22 Mo2 S2 90.09(14) . . ?
O21 Mo2 S2 153.89(15) . . ?
S1 Mo2 S2 104.47(6) . . ?
O2 Mo2 O38 175.8(2) . . ?
O22 Mo2 O38 77.99(17) . . ?
O21 Mo2 O38 76.39(18) . . ?
S1 Mo2 O38 81.29(11) . . ?
S2 Mo2 O38 83.66(12) . . ?
O2 Mo2 Mo1 100.9(2) . . ?
O22 Mo2 Mo1 139.51(14) . . ?
O21 Mo2 Mo1 138.84(13) . . ?
S1 Mo2 Mo1 52.50(4) . . ?
S2 Mo2 Mo1 52.32(5) . . ?
O38 Mo2 Mo1 82.78(10) . . ?
O3 Mo3 O22 100.1(3) . . ?
O3 Mo3 O21 98.6(2) . . ?
O22 Mo3 O21 70.35(18) . . ?
O3 Mo3 S4 101.9(2) . . ?
O22 Mo3 S4 89.34(13) . . ?
O21 Mo3 S4 153.38(15) . . ?
O3 Mo3 S3 100.6(2) . . ?
O22 Mo3 S3 153.05(14) . . ?
O21 Mo3 S3 89.65(14) . . ?
S4 Mo3 S3 102.98(6) . . ?
O3 Mo3 O39 174.2(2) . . ?
O22 Mo3 O39 75.81(18) . . ?
O21 Mo3 O39 76.18(19) . . ?
S4 Mo3 O39 82.40(13) . . ?
S3 Mo3 O39 82.10(12) . . ?
O3 Mo3 Mo4 96.2(2) . . ?
O22 Mo3 Mo4 140.93(13) . . ?
O21 Mo3 Mo4 141.37(14) . . ?
S4 Mo3 Mo4 52.48(5) . . ?
S3 Mo3 Mo4 52.50(4) . . ?
O39 Mo3 Mo4 89.54(12) . . ?
O3 Mo3 K5 46.5(2) . 2_454 ?
O22 Mo3 K5 145.86(15) . 2_454 ?
O21 Mo3 K5 103.17(15) . 2_454 ?
S4 Mo3 K5 103.24(8) . 2_454 ?
S3 Mo3 K5 54.65(8) . 2_454 ?
O39 Mo3 K5 136.68(13) . 2_454 ?
Mo4 Mo3 K5 63.69(6) . 2_454 ?
O4 Mo4 O24 98.2(2) . . ?
O4 Mo4 O23 97.5(3) . . ?
O24 Mo4 O23 70.5(2) . . ?
O4 Mo4 S4 102.6(2) . . ?
O24 Mo4 S4 89.48(15) . . ?
O23 Mo4 S4 153.46(15) . . ?
O4 Mo4 S3 102.2(2) . . ?
O24 Mo4 S3 152.69(15) . . ?
O23 Mo4 S3 88.87(15) . . ?
S4 Mo4 S3 103.40(6) . . ?
O4 Mo4 O40 164.9(2) . . ?
O24 Mo4 O40 69.71(19) . . ?
O23 Mo4 O40 70.29(19) . . ?
S4 Mo4 O40 86.75(13) . . ?
S3 Mo4 O40 86.84(14) . . ?
O4 Mo4 Mo3 98.1(2) . . ?
O24 Mo4 Mo3 141.16(14) . . ?
O23 Mo4 Mo3 140.91(15) . . ?
S4 Mo4 Mo3 52.57(5) . . ?
S3 Mo4 Mo3 52.83(5) . . ?
O40 Mo4 Mo3 96.96(13) . . ?
O4 Mo4 K5 41.7(2) . 2_454 ?
O24 Mo4 K5 136.28(15) . 2_454 ?
O23 Mo4 K5 94.28(16) . 2_454 ?
S4 Mo4 K5 112.26(9) . 2_454 ?
S3 Mo4 K5 60.52(9) . 2_454 ?
O40 Mo4 K5 144.67(14) . 2_454 ?
Mo3 Mo4 K5 74.82(8) . 2_454 ?
O4 Mo4 K9 51.8(2) . 2_454 ?
O24 Mo4 K9 62.82(16) . 2_454 ?
O23 Mo4 K9 51.68(17) . 2_454 ?
S4 Mo4 K9 133.93(11) . 2_454 ?
S3 Mo4 K9 118.08(12) . 2_454 ?
O40 Mo4 K9 113.30(15) . 2_454 ?
Mo3 Mo4 K9 148.56(9) . 2_454 ?
K5 Mo4 K9 75.47(12) 2_454 2_454 ?
O5 Mo5 O24 96.0(3) . . ?
O5 Mo5 O23 96.8(3) . . ?
O24 Mo5 O23 69.93(19) . . ?
O5 Mo5 S5 104.8(2) . . ?
O24 Mo5 S5 152.32(14) . . ?
O23 Mo5 S5 89.39(15) . . ?
O5 Mo5 S6 102.7(2) . . ?
O24 Mo5 S6 89.67(14) . . ?
O23 Mo5 S6 153.18(15) . . ?
S5 Mo5 S6 103.04(7) . . ?
O5 Mo5 O40 162.9(3) . . ?
O24 Mo5 O40 69.53(19) . . ?
O23 Mo5 O40 70.11(19) . . ?
S5 Mo5 O40 86.51(14) . . ?
S6 Mo5 O40 86.80(14) . . ?
O5 Mo5 Mo6 100.1(2) . . ?
O24 Mo5 Mo6 141.51(13) . . ?
O23 Mo5 Mo6 140.98(15) . . ?
S5 Mo5 Mo6 52.34(5) . . ?
S6 Mo5 Mo6 52.79(5) . . ?
O40 Mo5 Mo6 97.00(13) . . ?
O5 Mo5 K6 40.4(2) . 2_554 ?
O24 Mo5 K6 100.40(15) . 2_554 ?
O23 Mo5 K6 136.31(16) . 2_554 ?
S5 Mo5 K6 107.28(9) . 2_554 ?
S6 Mo5 K6 62.65(8) . 2_554 ?
O40 Mo5 K6 148.35(14) . 2_554 ?
Mo6 Mo5 K6 71.88(8) . 2_554 ?
O5 Mo5 K9 53.2(2) . 2_454 ?
O24 Mo5 K9 60.44(16) . 2_454 ?
O23 Mo5 K9 49.36(17) . 2_454 ?
S5 Mo5 K9 119.42(11) . 2_454 ?
S6 Mo5 K9 134.45(11) . 2_454 ?
O40 Mo5 K9 110.13(15) . 2_454 ?
Mo6 Mo5 K9 151.62(8) . 2_454 ?
K6 Mo5 K9 88.15(12) 2_554 2_454 ?
O6 Mo6 O26 98.2(2) . . ?
O6 Mo6 O25 98.4(3) . . ?
O26 Mo6 O25 69.99(19) . . ?
O6 Mo6 S5 102.6(2) . . ?
O26 Mo6 S5 152.09(15) . . ?
O25 Mo6 S5 88.53(14) . . ?
O6 Mo6 S6 102.7(2) . . ?
O26 Mo6 S6 90.49(14) . . ?
O25 Mo6 S6 153.07(15) . . ?
S5 Mo6 S6 102.79(7) . . ?
O6 Mo6 Mo5 98.2(2) . . ?
O26 Mo6 Mo5 142.01(14) . . ?
O25 Mo6 Mo5 140.05(14) . . ?
S5 Mo6 Mo5 52.41(5) . . ?
S6 Mo6 Mo5 52.47(5) . . ?
O6 Mo6 K6 43.7(2) . 2_554 ?
O26 Mo6 K6 104.76(16) . 2_554 ?
O25 Mo6 K6 141.74(17) . 2_554 ?
S5 Mo6 K6 103.13(8) . 2_554 ?
S6 Mo6 K6 59.76(8) . 2_554 ?
Mo5 Mo6 K6 66.50(8) . 2_554 ?
O7 Mo7 O26 99.9(3) . . ?
O7 Mo7 O25 98.9(3) . . ?
O26 Mo7 O25 70.14(19) . . ?
O7 Mo7 S8 100.5(2) . . ?
O26 Mo7 S8 87.29(14) . . ?
O25 Mo7 S8 152.44(15) . . ?
O7 Mo7 S7 100.4(2) . . ?
O26 Mo7 S7 154.02(14) . . ?
O25 Mo7 S7 90.78(15) . . ?
S8 Mo7 S7 104.74(7) . . ?
O7 Mo7 O42 175.5(2) . . ?
O26 Mo7 O42 78.25(18) . . ?
O25 Mo7 O42 76.68(19) . . ?
S8 Mo7 O42 83.55(11) . . ?
S7 Mo7 O42 80.31(12) . . ?
O7 Mo7 Mo8 101.6(2) . . ?
O26 Mo7 Mo8 137.13(14) . . ?
O25 Mo7 Mo8 140.57(15) . . ?
S8 Mo7 Mo8 52.56(5) . . ?
S7 Mo7 Mo8 52.61(5) . . ?
O42 Mo7 Mo8 82.38(11) . . ?
O8 Mo8 O28 100.2(2) . . ?
O8 Mo8 O27 98.0(3) . . ?
O28 Mo8 O27 70.1(2) . . ?
O8 Mo8 S8 100.4(2) . . ?
O28 Mo8 S8 86.50(15) . . ?
O27 Mo8 S8 152.43(16) . . ?
O8 Mo8 S7 100.4(2) . . ?
O28 Mo8 S7 154.10(15) . . ?
O27 Mo8 S7 91.69(15) . . ?
S8 Mo8 S7 104.88(7) . . ?
O8 Mo8 O43 175.2(2) . . ?
O28 Mo8 O43 77.98(18) . . ?
O27 Mo8 O43 77.20(19) . . ?
S8 Mo8 O43 84.00(12) . . ?
S7 Mo8 O43 80.15(12) . . ?
O8 Mo8 Mo7 101.5(2) . . ?
O28 Mo8 Mo7 136.17(14) . . ?
O27 Mo8 Mo7 141.93(14) . . ?
S8 Mo8 Mo7 52.41(5) . . ?
S7 Mo8 Mo7 52.90(5) . . ?
O43 Mo8 Mo7 82.62(11) . . ?
O9 Mo9 O27 99.9(3) . . ?
O9 Mo9 O28 98.9(3) . . ?
O27 Mo9 O28 70.7(2) . . ?
O9 Mo9 S10 101.1(2) . . ?
O27 Mo9 S10 152.58(16) . . ?
O28 Mo9 S10 88.69(15) . . ?
O9 Mo9 S9 102.2(2) . . ?
O27 Mo9 S9 89.36(17) . . ?
O28 Mo9 S9 153.12(14) . . ?
S10 Mo9 S9 103.20(8) . . ?
O9 Mo9 O44 173.6(3) . . ?
O27 Mo9 O44 76.4(2) . . ?
O28 Mo9 O44 75.0(2) . . ?
S10 Mo9 O44 80.95(15) . . ?
S9 Mo9 O44 83.07(15) . . ?
O9 Mo9 Mo10 98.1(2) . . ?
O27 Mo9 Mo10 140.39(17) . . ?
O28 Mo9 Mo10 139.95(14) . . ?
S10 Mo9 Mo10 52.48(5) . . ?
S9 Mo9 Mo10 52.32(5) . . ?
O44 Mo9 Mo10 87.91(14) . . ?
O10 Mo10 O30 95.0(3) . . ?
O10 Mo10 O29 92.7(3) . . ?
O30 Mo10 O29 72.5(2) . . ?
O10 Mo10 O45 160.5(3) . . ?
O30 Mo10 O45 70.2(2) . . ?
O29 Mo10 O45 71.1(2) . . ?
O10 Mo10 S9 104.1(2) . . ?
O30 Mo10 S9 154.51(15) . . ?
O29 Mo10 S9 89.69(19) . . ?
O45 Mo10 S9 87.07(16) . . ?
O10 Mo10 S10 101.3(2) . . ?
O30 Mo10 S10 89.17(16) . . ?
O29 Mo10 S10 157.89(17) . . ?
O45 Mo10 S10 91.38(15) . . ?
S9 Mo10 S10 103.20(7) . . ?
O10 Mo10 Mo9 99.8(2) . . ?
O30 Mo10 Mo9 140.65(15) . . ?
O29 Mo10 Mo9 141.95(18) . . ?
O45 Mo10 Mo9 99.59(15) . . ?
S9 Mo10 Mo9 52.48(6) . . ?
S10 Mo10 Mo9 52.32(5) . . ?
O10 Mo10 Mo11 116.7(2) . . ?
O30 Mo10 Mo11 41.53(14) . . ?
O29 Mo10 Mo11 41.61(16) . . ?
O45 Mo10 Mo11 43.83(15) . . ?
S9 Mo10 Mo11 113.44(6) . . ?
S10 Mo10 Mo11 116.28(6) . . ?
Mo9 Mo10 Mo11 143.41(3) . . ?
O10 Mo10 K2 42.4(2) . . ?
O30 Mo10 K2 92.82(14) . . ?
O29 Mo10 K2 132.28(17) . . ?
O45 Mo10 K2 146.64(14) . . ?
S9 Mo10 K2 112.67(7) . . ?
S10 Mo10 K2 58.90(6) . . ?
Mo9 Mo10 K2 75.11(4) . . ?
Mo11 Mo10 K2 133.20(4) . . ?
O10 Mo10 K7 54.2(2) . . ?
O30 Mo10 K7 42.27(15) . . ?
O29 Mo10 K7 68.50(19) . . ?
O45 Mo10 K7 108.19(17) . . ?
S9 Mo10 K7 146.32(8) . . ?
S10 Mo10 K7 106.15(8) . . ?
Mo9 Mo10 K7 145.62(6) . . ?
Mo11 Mo10 K7 66.96(6) . . ?
K2 Mo10 K7 70.54(7) . . ?
O11 Mo11 O29 91.7(3) . . ?
O11 Mo11 O30 95.3(3) . . ?
O29 Mo11 O30 72.7(2) . . ?
O11 Mo11 O45 160.0(3) . . ?
O29 Mo11 O45 71.4(2) . . ?
O30 Mo11 O45 69.84(19) . . ?
O11 Mo11 S11 103.0(2) . . ?
O29 Mo11 S11 89.83(18) . . ?
O30 Mo11 S11 155.10(16) . . ?
O45 Mo11 S11 88.06(15) . . ?
O11 Mo11 S12 102.0(2) . . ?
O29 Mo11 S12 158.17(18) . . ?
O30 Mo11 S12 89.00(16) . . ?
O45 Mo11 S12 91.40(16) . . ?
S11 Mo11 S12 103.31(7) . . ?
O11 Mo11 Mo12 99.7(2) . . ?
O29 Mo11 Mo12 142.24(18) . . ?
O30 Mo11 Mo12 140.53(16) . . ?
O45 Mo11 Mo12 100.27(15) . . ?
S11 Mo11 Mo12 52.60(5) . . ?
S12 Mo11 Mo12 52.28(5) . . ?
O11 Mo11 Mo10 116.4(2) . . ?
O29 Mo11 Mo10 42.18(17) . . ?
O30 Mo11 Mo10 41.24(15) . . ?
O45 Mo11 Mo10 43.64(15) . . ?
S11 Mo11 Mo10 114.28(6) . . ?
S12 Mo11 Mo10 115.99(6) . . ?
Mo12 Mo11 Mo10 143.90(3) . . ?
O11 Mo11 K1 42.5(2) . . ?
O29 Mo11 K1 132.10(18) . . ?
O30 Mo11 K1 94.66(15) . . ?
O45 Mo11 K1 147.96(15) . . ?
S11 Mo11 K1 110.24(7) . . ?
S12 Mo11 K1 59.53(6) . . ?
Mo12 Mo11 K1 73.55(4) . . ?
Mo10 Mo11 K1 134.63(4) . . ?
O11 Mo11 K7 55.1(2) . . ?
O29 Mo11 K7 67.89(19) . . ?
O30 Mo11 K7 41.61(15) . . ?
O45 Mo11 K7 107.01(16) . . ?
S11 Mo11 K7 146.25(8) . . ?
S12 Mo11 K7 106.24(8) . . ?
Mo12 Mo11 K7 145.91(7) . . ?
Mo10 Mo11 K7 65.92(6) . . ?
K1 Mo11 K7 72.47(7) . . ?
O12 Mo12 O32 98.8(3) . . ?
O12 Mo12 O31 99.5(3) . . ?
O32 Mo12 O31 71.0(2) . . ?
O12 Mo12 S12 100.3(2) . . ?
O32 Mo12 S12 88.15(16) . . ?
O31 Mo12 S12 153.18(16) . . ?
O12 Mo12 S11 102.9(2) . . ?
O32 Mo12 S11 153.07(15) . . ?
O31 Mo12 S11 89.67(16) . . ?
S12 Mo12 S11 103.33(7) . . ?
O12 Mo12 O46 172.2(3) . . ?
O32 Mo12 O46 73.9(2) . . ?
O31 Mo12 O46 75.7(2) . . ?
S12 Mo12 O46 82.53(15) . . ?
S11 Mo12 O46 83.44(17) . . ?
O12 Mo12 Mo11 98.2(2) . . ?
O32 Mo12 Mo11 139.34(16) . . ?
O31 Mo12 Mo11 140.93(16) . . ?
S12 Mo12 Mo11 52.50(5) . . ?
S11 Mo12 Mo11 52.39(5) . . ?
O46 Mo12 Mo11 89.35(15) . . ?
O12 Mo12 K1 45.9(2) . . ?
O32 Mo12 K1 103.03(14) . . ?
O31 Mo12 K1 144.67(16) . . ?
S12 Mo12 K1 55.11(6) . . ?
S11 Mo12 K1 103.50(6) . . ?
O46 Mo12 K1 137.62(15) . . ?
Mo11 Mo12 K1 65.24(4) . . ?
O13 Mo13 O32 98.7(3) . . ?
O13 Mo13 O31 99.0(3) . . ?
O32 Mo13 O31 70.6(2) . . ?
O13 Mo13 S13 101.3(3) . . ?
O32 Mo13 S13 153.53(16) . . ?
O31 Mo13 S13 89.23(15) . . ?
O13 Mo13 S14 100.3(3) . . ?
O32 Mo13 S14 87.97(15) . . ?
O31 Mo13 S14 153.04(17) . . ?
S13 Mo13 S14 105.10(7) . . ?
O13 Mo13 O47 175.3(3) . . ?
O32 Mo13 O47 77.87(19) . . ?
O31 Mo13 O47 76.88(19) . . ?
S13 Mo13 O47 81.00(13) . . ?
S14 Mo13 O47 82.87(14) . . ?
O13 Mo13 Mo14 102.1(2) . . ?
O32 Mo13 Mo14 138.01(15) . . ?
O31 Mo13 Mo14 139.38(13) . . ?
S13 Mo13 Mo14 52.84(5) . . ?
S14 Mo13 Mo14 52.72(5) . . ?
O47 Mo13 Mo14 82.55(11) . . ?
O14 Mo14 O34 97.2(3) . . ?
O14 Mo14 O33 100.4(3) . . ?
O34 Mo14 O33 70.1(2) . . ?
O14 Mo14 S14 99.7(2) . . ?
O34 Mo14 S14 88.44(16) . . ?
O33 Mo14 S14 152.12(17) . . ?
O14 Mo14 S13 101.6(3) . . ?
O34 Mo14 S13 154.51(16) . . ?
O33 Mo14 S13 89.60(16) . . ?
S14 Mo14 S13 104.97(7) . . ?
O14 Mo14 O48 175.3(3) . . ?
O34 Mo14 O48 78.4(2) . . ?
O33 Mo14 O48 76.6(2) . . ?
S14 Mo14 O48 81.92(14) . . ?
S13 Mo14 O48 82.06(13) . . ?
O14 Mo14 Mo13 101.9(2) . . ?
O34 Mo14 Mo13 138.95(16) . . ?
O33 Mo14 Mo13 139.21(15) . . ?
S14 Mo14 Mo13 52.80(5) . . ?
S13 Mo14 Mo13 52.63(5) . . ?
O48 Mo14 Mo13 82.64(11) . . ?
O15 Mo15 O33 96.8(3) . . ?
O15 Mo15 O34 98.9(3) . . ?
O33 Mo15 O34 70.5(2) . . ?
O15 Mo15 S15 103.1(3) . . ?
O33 Mo15 S15 88.85(16) . . ?
O34 Mo15 S15 151.45(17) . . ?
O15 Mo15 S16 102.1(3) . . ?
O33 Mo15 S16 154.66(17) . . ?
O34 Mo15 S16 89.90(17) . . ?
S15 Mo15 S16 102.94(7) . . ?
O15 Mo15 O49 171.3(3) . . ?
O33 Mo15 O49 76.3(2) . . ?
O34 Mo15 O49 74.0(2) . . ?
S15 Mo15 O49 82.30(16) . . ?
S16 Mo15 O49 83.09(16) . . ?
O15 Mo15 Mo16 98.2(2) . . ?
O33 Mo15 Mo16 140.86(15) . . ?
O34 Mo15 Mo16 141.22(17) . . ?
S15 Mo15 Mo16 52.57(5) . . ?
S16 Mo15 Mo16 52.46(5) . . ?
O49 Mo15 Mo16 90.53(14) . . ?
O16 Mo16 O36 97.8(3) . . ?
O16 Mo16 O35 96.1(3) . . ?
O36 Mo16 O35 71.2(2) . . ?
O16 Mo16 S16 104.0(3) . . ?
O36 Mo16 S16 88.46(15) . . ?
O35 Mo16 S16 153.24(17) . . ?
O16 Mo16 S15 102.9(3) . . ?
O36 Mo16 S15 152.70(15) . . ?
O35 Mo16 S15 88.91(17) . . ?
S16 Mo16 S15 103.37(7) . . ?
O16 Mo16 O50 162.6(3) . . ?
O36 Mo16 O50 68.9(2) . . ?
O35 Mo16 O50 69.4(2) . . ?
S16 Mo16 O50 87.39(16) . . ?
S15 Mo16 O50 86.89(15) . . ?
O16 Mo16 Mo15 99.6(2) . . ?
O36 Mo16 Mo15 140.33(15) . . ?
O35 Mo16 Mo15 140.81(16) . . ?
S16 Mo16 Mo15 52.80(5) . . ?
S15 Mo16 Mo15 52.67(5) . . ?
O50 Mo16 Mo15 97.79(15) . . ?
O17 Mo17 O36 97.7(2) . . ?
O17 Mo17 O35 96.1(3) . . ?
O36 Mo17 O35 71.5(2) . . ?
O17 Mo17 O50 163.6(3) . . ?
O36 Mo17 O50 69.8(2) . . ?
O35 Mo17 O50 70.4(2) . . ?
O17 Mo17 S18 103.1(3) . . ?
O36 Mo17 S18 88.43(17) . . ?
O35 Mo17 S18 153.98(17) . . ?
O50 Mo17 S18 87.45(17) . . ?
O17 Mo17 S17 102.5(2) . . ?
O36 Mo17 S17 153.34(15) . . ?
O35 Mo17 S17 89.10(17) . . ?
O50 Mo17 S17 86.82(15) . . ?
S18 Mo17 S17 103.52(7) . . ?
O17 Mo17 Mo18 99.4(2) . . ?
O36 Mo17 Mo18 140.17(16) . . ?
O35 Mo17 Mo18 140.95(16) . . ?
O50 Mo17 Mo18 96.93(16) . . ?
S18 Mo17 Mo18 52.72(5) . . ?
S17 Mo17 Mo18 52.62(5) . . ?
O17 Mo17 K1 28.3(2) . 2_464 ?
O36 Mo17 K1 76.61(14) . 2_464 ?
O35 Mo17 K1 106.47(16) . 2_464 ?
O50 Mo17 K1 145.44(14) . 2_464 ?
S18 Mo17 K1 83.87(6) . 2_464 ?
S17 Mo17 K1 127.74(6) . 2_464 ?
Mo18 Mo17 K1 104.00(4) . 2_464 ?
O18 Mo18 O19 96.5(3) . . ?
O18 Mo18 O20 98.5(3) . . ?
O19 Mo18 O20 70.48(19) . . ?
O18 Mo18 S17 102.5(2) . . ?
O19 Mo18 S17 89.51(14) . . ?
O20 Mo18 S17 152.50(15) . . ?
O18 Mo18 S18 101.3(2) . . ?
O19 Mo18 S18 155.21(15) . . ?
O20 Mo18 S18 89.80(16) . . ?
S17 Mo18 S18 103.19(7) . . ?
O18 Mo18 O51 172.7(3) . . ?
O19 Mo18 O51 77.4(2) . . ?
O20 Mo18 O51 75.7(2) . . ?
S17 Mo18 O51 81.73(15) . . ?
S18 Mo18 O51 83.43(14) . . ?
O18 Mo18 Mo17 97.8(2) . . ?
O19 Mo18 Mo17 141.56(13) . . ?
O20 Mo18 Mo17 141.13(15) . . ?
S17 Mo18 Mo17 52.59(5) . . ?
S18 Mo18 Mo17 52.41(5) . . ?
O51 Mo18 Mo17 89.50(14) . . ?
O52 Mo19 O53 76.54(19) . . ?
O52 Mo19 S21 92.79(14) . . ?
O53 Mo19 S21 163.64(13) . . ?
O52 Mo19 S20 163.28(13) . . ?
O53 Mo19 S20 91.77(14) . . ?
S21 Mo19 S20 95.77(6) . . ?
O52 Mo19 N1 76.57(17) . . ?
O53 Mo19 N1 76.79(18) . . ?
S21 Mo19 N1 88.79(13) . . ?
S20 Mo19 N1 89.26(13) . . ?
O52 Mo19 S19 85.47(13) . . ?
O53 Mo19 S19 85.74(13) . . ?
S21 Mo19 S19 106.01(6) . . ?
S20 Mo19 S19 105.82(5) . . ?
N1 Mo19 S19 157.32(13) . . ?
O52 Mo19 Mo20 139.46(12) . . ?
O53 Mo19 Mo20 97.99(13) . . ?
S21 Mo19 Mo20 98.15(4) . . ?
S20 Mo19 Mo20 53.15(4) . . ?
N1 Mo19 Mo20 142.17(13) . . ?
S19 Mo19 Mo20 53.99(4) . . ?
O52 Mo19 Mo21 98.43(13) . . ?
O53 Mo19 Mo21 139.75(12) . . ?
S21 Mo19 Mo21 53.26(4) . . ?
S20 Mo19 Mo21 98.20(4) . . ?
N1 Mo19 Mo21 141.76(13) . . ?
S19 Mo19 Mo21 54.02(4) . . ?
Mo20 Mo19 Mo21 59.940(17) . . ?
O55 Mo20 O54 77.7(2) . . ?
O55 Mo20 S22 92.13(15) . . ?
O54 Mo20 S22 163.57(13) . . ?
O55 Mo20 S20 163.93(15) . . ?
O54 Mo20 S20 91.53(14) . . ?
S22 Mo20 S20 95.37(6) . . ?
O55 Mo20 N2 76.57(18) . . ?
O54 Mo20 N2 77.31(17) . . ?
S22 Mo20 N2 87.84(13) . . ?
S20 Mo20 N2 89.50(13) . . ?
O55 Mo20 S19 85.66(13) . . ?
O54 Mo20 S19 86.43(13) . . ?
S22 Mo20 S19 105.89(6) . . ?
S20 Mo20 S19 105.82(5) . . ?
N2 Mo20 S19 158.01(13) . . ?
O55 Mo20 Mo21 97.54(15) . . ?
O54 Mo20 Mo21 140.50(13) . . ?
S22 Mo20 Mo21 52.96(4) . . ?
S20 Mo20 Mo21 98.33(4) . . ?
N2 Mo20 Mo21 140.45(12) . . ?
S19 Mo20 Mo21 54.07(4) . . ?
O55 Mo20 Mo19 139.61(13) . . ?
O54 Mo20 Mo19 98.36(13) . . ?
S22 Mo20 Mo19 97.71(4) . . ?
S20 Mo20 Mo19 53.18(4) . . ?
N2 Mo20 Mo19 142.55(13) . . ?
S19 Mo20 Mo19 53.96(4) . . ?
Mo21 Mo20 Mo19 60.076(17) . . ?
O56 Mo21 O57 77.97(19) . . ?
O56 Mo21 S22 92.27(14) . . ?
O57 Mo21 S22 164.05(14) . . ?
O56 Mo21 N3 75.74(18) . . ?
O57 Mo21 N3 77.45(18) . . ?
S22 Mo21 N3 87.99(14) . . ?
O56 Mo21 S21 162.72(14) . . ?
O57 Mo21 S21 91.10(14) . . ?
S22 Mo21 S21 95.17(6) . . ?
N3 Mo21 S21 88.93(14) . . ?
O56 Mo21 S19 87.31(13) . . ?
O57 Mo21 S19 86.51(13) . . ?
S22 Mo21 S19 105.81(6) . . ?
N3 Mo21 S19 158.66(14) . . ?
S21 Mo21 S19 105.54(5) . . ?
O56 Mo21 Mo20 99.02(14) . . ?
O57 Mo21 Mo20 140.47(13) . . ?
S22 Mo21 Mo20 52.98(4) . . ?
N3 Mo21 Mo20 140.72(13) . . ?
S21 Mo21 Mo20 97.92(4) . . ?
S19 Mo21 Mo20 53.98(4) . . ?
O56 Mo21 Mo19 141.21(13) . . ?
O57 Mo21 Mo19 97.82(13) . . ?
S22 Mo21 Mo19 97.65(4) . . ?
N3 Mo21 Mo19 141.69(13) . . ?
S21 Mo21 Mo19 52.90(4) . . ?
S19 Mo21 Mo19 53.90(4) . . ?
Mo20 Mo21 Mo19 59.984(17) . . ?
O64 Mo22 O66 94.9(3) . . ?
O64 Mo22 O67 159.9(3) . . ?
O66 Mo22 O67 75.7(3) . . ?
O64 Mo22 N4 89.4(3) . . ?
O66 Mo22 N4 78.0(2) . . ?
O67 Mo22 N4 71.4(2) . . ?
O64 Mo22 S24 102.9(2) . . ?
O66 Mo22 S24 85.09(19) . . ?
O67 Mo22 S24 94.18(18) . . ?
N4 Mo22 S24 159.92(17) . . ?
O64 Mo22 S23 101.1(2) . . ?
O66 Mo22 S23 159.1(2) . . ?
O67 Mo22 S23 84.79(17) . . ?
N4 Mo22 S23 88.75(16) . . ?
S24 Mo22 S23 104.13(7) . . ?
O64 Mo22 Mo23 100.7(2) . . ?
O66 Mo22 Mo23 136.98(18) . . ?
O67 Mo22 Mo23 98.16(17) . . ?
N4 Mo22 Mo23 141.30(15) . . ?
S24 Mo22 Mo23 52.48(6) . . ?
S23 Mo22 Mo23 52.75(5) . . ?
O65 Mo23 O68 94.1(3) . . ?
O65 Mo23 O69 158.6(3) . . ?
O68 Mo23 O69 76.5(2) . . ?
O65 Mo23 S24 104.7(2) . . ?
O68 Mo23 S24 84.76(17) . . ?
O69 Mo23 S24 93.69(18) . . ?
O65 Mo23 S23 100.6(2) . . ?
O68 Mo23 S23 160.17(17) . . ?
O69 Mo23 S23 85.18(18) . . ?
S24 Mo23 S23 104.07(7) . . ?
O65 Mo23 N5 88.9(2) . . ?
O68 Mo23 N5 78.1(2) . . ?
O69 Mo23 N5 70.5(2) . . ?
S24 Mo23 N5 158.90(17) . . ?
S23 Mo23 N5 88.80(15) . . ?
O65 Mo23 Mo22 101.8(2) . . ?
O68 Mo23 Mo22 136.74(17) . . ?
O69 Mo23 Mo22 98.08(19) . . ?
S24 Mo23 Mo22 52.41(6) . . ?
S23 Mo23 Mo22 52.76(5) . . ?
N5 Mo23 Mo22 141.22(15) . . ?
Mo2 S1 Mo1 75.01(5) . . ?
Mo1 S2 Mo2 74.99(6) . . ?
Mo4 S3 Mo3 74.67(5) . . ?
Mo4 S3 K5 82.42(9) . 2_454 ?
Mo3 S3 K5 90.80(10) . 2_454 ?
Mo4 S4 Mo3 74.95(5) . . ?
Mo6 S5 Mo5 75.24(6) . . ?
Mo5 S6 Mo6 74.74(6) . . ?
Mo5 S6 K6 81.30(9) . 2_554 ?
Mo6 S6 K6 85.15(10) . 2_554 ?
Mo8 S7 Mo7 74.50(6) . . ?
Mo7 S8 Mo8 75.03(6) . . ?
Mo10 S9 Mo9 75.19(6) . . ?
Mo9 S10 Mo10 75.19(6) . . ?
Mo9 S10 K2 93.48(8) . . ?
Mo10 S10 K2 84.89(7) . . ?
Mo9 S10 K3 106.13(8) . . ?
Mo10 S10 K3 90.25(8) . . ?
K2 S10 K3 157.88(9) . . ?
Mo11 S11 Mo12 75.01(6) . . ?
Mo12 S12 Mo11 75.22(6) . . ?
Mo12 S12 K1 90.70(7) . . ?
Mo11 S12 K1 84.16(7) . . ?
Mo12 S12 K3 107.20(8) . . ?
Mo11 S12 K3 89.73(8) . . ?
K1 S12 K3 158.96(9) . . ?
Mo13 S13 Mo14 74.53(6) . . ?
Mo14 S14 Mo13 74.47(7) . . ?
Mo16 S15 Mo15 74.77(7) . . ?
Mo16 S16 Mo15 74.74(7) . . ?
Mo17 S17 Mo18 74.79(6) . . ?
Mo17 S18 Mo18 74.87(6) . . ?
Mo19 S19 Mo20 72.05(4) . . ?
Mo19 S19 Mo21 72.08(5) . . ?
Mo20 S19 Mo21 71.95(4) . . ?
Mo19 S19 K7 88.94(8) . 1_455 ?
Mo20 S19 K7 136.15(9) . 1_455 ?
Mo21 S19 K7 139.74(9) . 1_455 ?
Mo20 S20 Mo19 73.67(5) . . ?
Mo19 S21 Mo21 73.84(5) . . ?
Mo19 S21 K8 119.29(12) . 2_464 ?
Mo21 S21 K8 119.59(11) . 2_464 ?
Mo21 S22 Mo20 74.06(5) . . ?
Mo21 S22 K4 121.63(8) . . ?
Mo20 S22 K4 120.98(8) . . ?
Mo23 S23 Mo22 74.49(5) . . ?
Mo22 S24 Mo23 75.10(6) . . ?
Mo3 O3 K5 111.1(3) . 2_454 ?
Mo4 O4 K5 114.9(3) . 2_454 ?
Mo4 O4 K2 130.9(3) . 2_454 ?
K5 O4 K2 104.3(2) 2_454 2_454 ?
Mo4 O4 K9 103.1(3) . 2_454 ?
K5 O4 K9 105.1(2) 2_454 2_454 ?
K2 O4 K9 93.5(2) 2_454 2_454 ?
Mo5 O5 K6 117.2(3) . 2_554 ?
Mo5 O5 K9 102.4(3) . 2_454 ?
K6 O5 K9 127.7(2) 2_554 2_454 ?
Mo6 O6 K6 114.2(3) . 2_554 ?
Mo9 O9 K5 139.6(3) . . ?
Mo9 O9 K2 109.0(3) . . ?
K5 O9 K2 93.25(17) . . ?
Mo10 O10 K2 114.2(3) . . ?
Mo10 O10 K9 154.0(3) . . ?
K2 O10 K9 91.69(19) . . ?
Mo10 O10 K7 101.0(3) . . ?
K2 O10 K7 94.80(19) . . ?
K9 O10 K7 72.76(18) . . ?
Mo11 O11 K1 113.9(3) . . ?
Mo11 O11 K7 100.2(3) . . ?
K1 O11 K7 97.09(19) . . ?
Mo12 O12 K1 111.8(3) . . ?
Mo17 O17 K1 134.6(3) . 2_464 ?
Mo1 O19 Mo18 108.7(2) . . ?
Mo18 O20 Mo1 107.4(2) . . ?
Mo3 O21 Mo2 107.9(2) . . ?
Mo3 O22 Mo2 108.8(2) . . ?
Mo4 O23 Mo5 101.9(2) . . ?
Mo4 O23 K9 95.3(2) . 2_454 ?
Mo5 O23 K9 98.6(2) . 2_454 ?
Mo4 O24 Mo5 102.1(2) . . ?
Mo6 O25 Mo7 107.6(2) . . ?
Mo7 O26 Mo6 108.5(2) . . ?
Mo9 O27 Mo8 107.4(2) . . ?
Mo9 O28 Mo8 107.8(2) . . ?
Mo11 O29 Mo10 96.2(2) . . ?
Mo10 O30 Mo11 97.2(2) . . ?
Mo10 O30 K7 107.1(2) . . ?
Mo11 O30 K7 108.0(2) . . ?
Mo12 O31 Mo13 106.4(2) . . ?
Mo12 O32 Mo13 107.5(2) . . ?
Mo15 O33 Mo14 107.5(3) . . ?
Mo15 O34 Mo14 108.1(3) . . ?
Mo17 O35 Mo16 99.8(2) . . ?
Mo17 O36 Mo16 101.3(2) . . ?
C1 O37 Mo1 123.2(4) . . ?
C1 O38 Mo2 124.4(4) . . ?
Mo5 O40 Mo4 85.95(18) . . ?
C7 O42 Mo7 124.2(4) . . ?
C7 O43 Mo8 124.2(4) . . ?
Mo9 O44 K3 114.8(2) . . ?
Mo9 O44 K4 125.5(2) . . ?
K3 O44 K4 81.05(17) . . ?
Mo10 O45 Mo11 92.5(2) . . ?
Mo10 O45 K3 114.5(2) . . ?
Mo11 O45 K3 116.0(2) . . ?
Mo10 O45 K4 125.7(2) . . ?
Mo11 O45 K4 124.5(2) . . ?
K3 O45 K4 85.55(17) . . ?
Mo12 O46 K4 125.5(2) . . ?
Mo12 O46 K3 112.9(2) . . ?
K4 O46 K3 78.81(17) . . ?
C13 O47 Mo13 123.2(4) . . ?
C13 O48 Mo14 124.9(4) . . ?
Mo15 O49 K8 122.6(3) . 2_464 ?
Mo17 O50 Mo16 88.3(2) . . ?
Mo17 O50 K8 122.8(2) . 2_464 ?
Mo16 O50 K8 124.5(2) . 2_464 ?
Mo18 O51 K8 124.0(3) . 2_464 ?
C4 O52 Mo19 119.6(4) . . ?
C4 O52 K7 113.3(4) . 1_455 ?
Mo19 O52 K7 103.64(19) . 1_455 ?
C6 O53 Mo19 120.2(4) . . ?
C6 O53 K7 113.9(4) . 1_455 ?
Mo19 O53 K7 106.10(19) . 1_455 ?
C10 O54 Mo20 118.1(4) . . ?
C12 O55 Mo20 120.2(4) . . ?
C12 O55 K6 86.9(4) . . ?
Mo20 O55 K6 146.8(2) . . ?
C16 O56 Mo21 121.6(4) . . ?
C18 O57 Mo21 118.8(4) . . ?
C4 O58 K1 137.1(5) . 1_455 ?
C6 O59 K2 138.3(5) . 1_455 ?
C12 O61 K6 98.2(5) . . ?
C20 O66 Mo22 118.6(5) . . ?
C22 O67 Mo22 120.5(5) . . ?
C26 O68 Mo23 118.6(5) . . ?
C28 O69 Mo23 118.4(6) . . ?
C20 O70 K3 139.3(7) . . ?
C5 N1 C3 110.5(5) . . ?
C5 N1 C2 108.9(5) . . ?
C3 N1 C2 108.7(5) . . ?
C5 N1 Mo19 105.8(4) . . ?
C3 N1 Mo19 107.1(3) . . ?
C2 N1 Mo19 115.9(3) . . ?
C11 N2 C9 110.7(5) . . ?
C11 N2 C8 108.2(5) . . ?
C9 N2 C8 110.5(5) . . ?
C11 N2 Mo20 105.5(4) . . ?
C9 N2 Mo20 106.4(4) . . ?
C8 N2 Mo20 115.4(4) . . ?
C15 N3 C14 108.0(5) . . ?
C15 N3 C17 111.8(6) . . ?
C14 N3 C17 109.8(5) . . ?
C15 N3 Mo21 105.6(4) . . ?
C14 N3 Mo21 116.0(4) . . ?
C17 N3 Mo21 105.6(4) . . ?
C23 N4 C19 111.5(6) . . ?
C23 N4 C21 111.4(6) . . ?
C19 N4 C21 111.1(6) . . ?
C23 N4 Mo22 110.3(4) . . ?
C19 N4 Mo22 106.5(5) . . ?
C21 N4 Mo22 105.7(5) . . ?
C29 N5 C27 110.5(6) . . ?
C29 N5 C25 111.7(6) . . ?
C27 N5 C25 110.5(7) . . ?
C29 N5 Mo23 111.0(4) . . ?
C27 N5 Mo23 108.0(5) . . ?
C25 N5 Mo23 105.0(4) . . ?
O37 C1 O38 125.3(6) . . ?
O37 C1 C2 116.9(5) . . ?
O38 C1 C2 117.7(5) . . ?
N1 C2 C1 112.3(5) . . ?
N1 C2 H2A 109.1 . . ?
C1 C2 H2A 109.1 . . ?
N1 C2 H2B 109.1 . . ?
C1 C2 H2B 109.1 . . ?
H2A C2 H2B 107.9 . . ?
N1 C3 C4 113.0(5) . . ?
N1 C3 H3A 109.0 . . ?
C4 C3 H3A 109.0 . . ?
N1 C3 H3B 109.0 . . ?
C4 C3 H3B 109.0 . . ?
H3A C3 H3B 107.8 . . ?
O58 C4 O52 123.7(6) . . ?
O58 C4 C3 117.9(6) . . ?
O52 C4 C3 118.4(5) . . ?
N1 C5 C6 115.0(5) . . ?
N1 C5 H5A 108.5 . . ?
C6 C5 H5A 108.5 . . ?
N1 C5 H5B 108.5 . . ?
C6 C5 H5B 108.5 . . ?
H5A C5 H5B 107.5 . . ?
O59 C6 O53 123.8(6) . . ?
O59 C6 C5 121.0(6) . . ?
O53 C6 C5 115.0(5) . . ?
O43 C7 O42 123.9(6) . . ?
O43 C7 C8 118.3(6) . . ?
O42 C7 C8 117.6(5) . . ?
N2 C8 C7 112.0(5) . . ?
N2 C8 H8A 109.2 . . ?
C7 C8 H8A 109.2 . . ?
N2 C8 H8B 109.2 . . ?
C7 C8 H8B 109.2 . . ?
H8A C8 H8B 107.9 . . ?
C10 C9 N2 113.0(5) . . ?
C10 C9 H9A 109.0 . . ?
N2 C9 H9A 109.0 . . ?
C10 C9 H9B 109.0 . . ?
N2 C9 H9B 109.0 . . ?
H9A C9 H9B 107.8 . . ?
O54 C10 O60 122.8(6) . . ?
O54 C10 C9 120.4(6) . . ?
O60 C10 C9 116.8(6) . . ?
N2 C11 C12 113.2(5) . . ?
N2 C11 H11A 108.9 . . ?
C12 C11 H11A 108.9 . . ?
N2 C11 H11B 108.9 . . ?
C12 C11 H11B 108.9 . . ?
H11A C11 H11B 107.8 . . ?
O55 C12 O61 125.3(7) . . ?
O55 C12 C11 117.9(5) . . ?
O61 C12 C11 116.7(6) . . ?
O55 C12 K6 70.6(4) . . ?
O61 C12 K6 59.5(4) . . ?
C11 C12 K6 158.4(5) . . ?
O48 C13 O47 124.7(6) . . ?
O48 C13 C14 117.6(5) . . ?
O47 C13 C14 117.5(6) . . ?
N3 C14 C13 111.9(5) . . ?
N3 C14 H14A 109.2 . . ?
C13 C14 H14A 109.2 . . ?
N3 C14 H14B 109.2 . . ?
C13 C14 H14B 109.2 . . ?
H14A C14 H14B 107.9 . . ?
N3 C15 C16 115.0(6) . . ?
N3 C15 H15A 108.5 . . ?
C16 C15 H15A 108.5 . . ?
N3 C15 H15B 108.5 . . ?
C16 C15 H15B 108.5 . . ?
H15A C15 H15B 107.5 . . ?
O62 C16 O56 124.0(6) . . ?
O62 C16 C15 120.7(6) . . ?
O56 C16 C15 115.2(6) . . ?
C18 C17 N3 115.2(6) . . ?
C18 C17 H17A 108.5 . . ?
N3 C17 H17A 108.5 . . ?
C18 C17 H17B 108.5 . . ?
N3 C17 H17B 108.5 . . ?
H17A C17 H17B 107.5 . . ?
O63 C18 O57 123.7(7) . . ?
O63 C18 C17 117.9(6) . . ?
O57 C18 C17 118.2(6) . . ?
C20 C19 N4 113.5(7) . . ?
C20 C19 H19A 108.9 . . ?
N4 C19 H19A 108.9 . . ?
C20 C19 H19B 108.9 . . ?
N4 C19 H19B 108.9 . . ?
H19A C19 H19B 107.7 . . ?
O70 C20 O66 124.5(9) . . ?
O70 C20 C19 117.3(8) . . ?
O66 C20 C19 118.2(7) . . ?
N4 C21 C22 109.1(7) . . ?
N4 C21 H21A 109.9 . . ?
C22 C21 H21A 109.9 . . ?
N4 C21 H21B 109.9 . . ?
C22 C21 H21B 109.9 . . ?
H21A C21 H21B 108.3 . . ?
O71 C22 O67 124.9(9) . . ?
O71 C22 C21 118.9(8) . . ?
O67 C22 C21 116.0(7) . . ?
N4 C23 C24 117.6(6) . . ?
N4 C23 H23A 107.9 . . ?
C24 C23 H23A 107.9 . . ?
N4 C23 H23B 107.9 . . ?
C24 C23 H23B 107.9 . . ?
H23A C23 H23B 107.2 . . ?
O73 C24 O72 127.2(8) . . ?
O73 C24 C23 112.8(7) . . ?
O72 C24 C23 119.9(7) . . ?
C26 C25 N5 114.0(7) . . ?
C26 C25 H25A 108.7 . . ?
N5 C25 H25A 108.7 . . ?
C26 C25 H25B 108.7 . . ?
N5 C25 H25B 108.7 . . ?
H25A C25 H25B 107.6 . . ?
O74 C26 O68 124.0(9) . . ?
O74 C26 C25 114.1(9) . . ?
O68 C26 C25 121.8(7) . . ?
N5 C27 C28 107.6(7) . . ?
N5 C27 H27A 110.2 . . ?
C28 C27 H27A 110.2 . . ?
N5 C27 H27B 110.2 . . ?
C28 C27 H27B 110.2 . . ?
H27A C27 H27B 108.5 . . ?
O75 C28 O69 122.8(11) . . ?
O75 C28 C27 118.4(10) . . ?
O69 C28 C27 118.8(7) . . ?
N5 C29 C30 118.1(6) . . ?
N5 C29 H29A 107.8 . . ?
C30 C29 H29A 107.8 . . ?
N5 C29 H29B 107.8 . . ?
C30 C29 H29B 107.8 . . ?
H29A C29 H29B 107.1 . . ?
O77 C30 O76 125.5(8) . . ?
O77 C30 C29 115.9(7) . . ?
O76 C30 C29 118.5(7) . . ?
O58 K1 O17 149.9(2) 1_655 2_665 ?
O58 K1 O41W 97.7(6) 1_655 . ?
O17 K1 O41W 108.9(6) 2_665 . ?
O58 K1 O11 93.5(2) 1_655 . ?
O17 K1 O11 77.33(19) 2_665 . ?
O41W K1 O11 135.7(5) . . ?
O58 K1 O13W 79.4(2) 1_655 . ?
O17 K1 O13W 95.7(2) 2_665 . ?
O41W K1 O13W 71.5(5) . . ?
O11 K1 O13W 152.8(2) . . ?
O58 K1 O10W 74.97(18) 1_655 . ?
O17 K1 O10W 74.94(18) 2_665 . ?
O41W K1 O10W 154.5(5) . . ?
O11 K1 O10W 69.72(19) . . ?
O13W K1 O10W 83.1(2) . . ?
O58 K1 O12 125.48(18) 1_655 . ?
O17 K1 O12 77.53(16) 2_665 . ?
O41W K1 O12 71.8(5) . . ?
O11 K1 O12 66.95(17) . . ?
O13W K1 O12 137.9(2) . . ?
O10W K1 O12 132.5(2) . . ?
O58 K1 S12 69.82(14) 1_655 . ?
O17 K1 S12 125.41(14) 2_665 . ?
O41W K1 S12 84.2(5) . . ?
O11 K1 S12 59.92(12) . . ?
O13W K1 S12 137.54(17) . . ?
O10W K1 S12 114.73(16) . . ?
O12 K1 S12 56.16(11) . . ?
O58 K1 Mo11 83.47(16) 1_655 . ?
O17 K1 Mo11 96.61(15) 2_665 . ?
O41W K1 Mo11 116.2(5) . . ?
O11 K1 Mo11 23.61(10) . . ?
O13W K1 Mo11 162.1(2) . . ?
O10W K1 Mo11 87.70(16) . . ?
O12 K1 Mo11 57.99(11) . . ?
S12 K1 Mo11 36.31(4) . . ?
O58 K1 Mo12 103.98(14) 1_655 . ?
O17 K1 Mo12 95.18(13) 2_665 . ?
O41W K1 Mo12 78.1(5) . . ?
O11 K1 Mo12 57.61(11) . . ?
O13W K1 Mo12 149.56(19) . . ?
O10W K1 Mo12 127.25(16) . . ?
O12 K1 Mo12 22.29(10) . . ?
S12 K1 Mo12 34.19(4) . . ?
Mo11 K1 Mo12 41.21(3) . . ?
O58 K1 Mo17 139.49(14) 1_655 2_665 ?
O17 K1 Mo17 17.14(12) 2_665 2_665 ?
O41W K1 Mo17 107.4(6) . 2_665 ?
O11 K1 Mo17 90.24(12) . 2_665 ?
O13W K1 Mo17 79.20(16) . 2_665 ?
O10W K1 Mo17 68.63(12) . 2_665 ?
O12 K1 Mo17 92.90(11) . 2_665 ?
S12 K1 Mo17 142.50(7) . 2_665 ?
Mo11 K1 Mo17 111.59(6) . 2_665 ?
Mo12 K1 Mo17 111.85(5) . 2_665 ?
O58 K1 K7 59.63(16) 1_655 . ?
O17 K1 K7 95.76(17) 2_665 . ?
O41W K1 K7 155.0(6) . . ?
O11 K1 K7 45.31(14) . . ?
O13W K1 K7 110.8(2) . . ?
O10W K1 K7 36.65(14) . . ?
O12 K1 K7 111.20(13) . . ?
S12 K1 K7 78.09(7) . . ?
Mo11 K1 K7 55.03(5) . . ?
Mo12 K1 K7 96.21(6) . . ?
Mo17 K1 K7 97.38(7) 2_665 . ?
O59 K2 O4 150.06(19) 1_655 2_655 ?
O59 K2 O24W 76.3(2) 1_655 . ?
O4 K2 O24W 98.6(2) 2_655 . ?
O59 K2 O7W 76.9(2) 1_655 . ?
O4 K2 O7W 73.2(2) 2_655 . ?
O24W K2 O7W 83.9(3) . . ?
O59 K2 O10 94.7(2) 1_655 . ?
O4 K2 O10 77.87(18) 2_655 . ?
O24W K2 O10 155.8(3) . . ?
O7W K2 O10 72.0(2) . . ?
O59 K2 O9 127.23(18) 1_655 . ?
O4 K2 O9 76.14(16) 2_655 . ?
O24W K2 O9 138.1(3) . . ?
O7W K2 O9 131.2(2) . . ?
O10 K2 O9 64.97(18) . . ?
O59 K2 S10 71.88(14) 1_655 . ?
O4 K2 S10 124.92(14) 2_655 . ?
O24W K2 S10 134.4(2) . . ?
O7W K2 S10 118.46(18) . . ?
O10 K2 S10 59.62(12) . . ?
O9 K2 S10 55.64(12) . . ?
O59 K2 Mo10 84.59(16) 1_655 . ?
O4 K2 Mo10 97.15(13) 2_655 . ?
O24W K2 Mo10 160.8(2) . . ?
O7W K2 Mo10 90.20(17) . . ?
O10 K2 Mo10 23.42(11) . . ?
O9 K2 Mo10 57.10(12) . . ?
S10 K2 Mo10 36.21(4) . . ?
O59 K2 K9 109.49(17) 1_655 . ?
O4 K2 K9 45.38(14) 2_655 . ?
O24W K2 K9 114.9(2) . . ?
O7W K2 K9 40.84(19) . . ?
O10 K2 K9 46.47(13) . . ?
O9 K2 K9 91.16(15) . . ?
S10 K2 K9 106.08(10) . . ?
Mo10 K2 K9 69.87(8) . . ?
O59 K2 K5 159.91(18) 1_655 . ?
O4 K2 K5 37.40(12) 2_655 . ?
O24W K2 K5 123.8(2) . . ?
O7W K2 K5 103.28(18) . . ?
O10 K2 K5 66.85(15) . . ?
O9 K2 K5 38.75(11) . . ?
S10 K2 K5 91.09(8) . . ?
Mo10 K2 K5 75.32(7) . . ?
K9 K2 K5 64.22(11) . . ?
O59 K2 K7 60.34(15) 1_655 . ?
O4 K2 K7 96.08(14) 2_655 . ?
O24W K2 K7 111.7(2) . . ?
O7W K2 K7 39.17(17) . . ?
O10 K2 K7 46.04(14) . . ?
O9 K2 K7 110.25(14) . . ?
S10 K2 K7 79.32(7) . . ?
Mo10 K2 K7 55.51(6) . . ?
K9 K2 K7 50.80(10) . . ?
K5 K2 K7 106.97(10) . . ?
O45 K3 O70 131.8(3) . . ?
O45 K3 O30W 113.5(3) . . ?
O70 K3 O30W 74.4(3) . . ?
O45 K3 O44 65.92(18) . . ?
O70 K3 O44 68.3(3) . . ?
O30W K3 O44 83.3(3) . . ?
O45 K3 O15W 85.9(2) . . ?
O70 K3 O15W 103.7(3) . . ?
O30W K3 O15W 156.1(4) . . ?
O44 K3 O15W 118.6(2) . . ?
O45 K3 O46 65.41(18) . . ?
O70 K3 O46 138.7(2) . . ?
O30W K3 O46 64.7(2) . . ?
O44 K3 O46 100.53(19) . . ?
O15W K3 O46 115.9(2) . . ?
O45 K3 S10 63.20(14) . . ?
O70 K3 S10 80.0(2) . . ?
O30W K3 S10 138.6(3) . . ?
O44 K3 S10 56.94(13) . . ?
O15W K3 S10 61.69(18) . . ?
O46 K3 S10 128.60(14) . . ?
O45 K3 S12 62.18(14) . . ?
O70 K3 S12 160.3(2) . . ?
O30W K3 S12 115.3(2) . . ?
O44 K3 S12 128.05(14) . . ?
O15W K3 S12 60.11(17) . . ?
O46 K3 S12 55.77(12) . . ?
S10 K3 S12 99.55(8) . . ?
O45 K3 K4 52.71(13) . . ?
O70 K3 K4 105.8(2) . . ?
O30W K3 K4 62.0(3) . . ?
O44 K3 K4 50.69(13) . . ?
O15W K3 K4 138.53(18) . . ?
O46 K3 K4 49.95(13) . . ?
S10 K3 K4 95.64(9) . . ?
S12 K3 K4 93.95(8) . . ?
O42W K4 O46 124.7(6) . . ?
O42W K4 O44 111.1(5) . . ?
O46 K4 O44 99.37(19) . . ?
O42W K4 O45 97.3(5) . . ?
O46 K4 O45 60.69(16) . . ?
O44 K4 O45 58.91(15) . . ?
O42W K4 S22 121.2(5) . . ?
O46 K4 S22 97.11(14) . . ?
O44 K4 S22 98.62(14) . . ?
O45 K4 S22 141.19(15) . . ?
O42W K4 K3 138.3(4) . . ?
O46 K4 K3 51.24(13) . . ?
O44 K4 K3 48.25(13) . . ?
O45 K4 K3 41.74(11) . . ?
S22 K4 K3 99.45(10) . . ?
O4 K5 O9 86.3(2) 2_655 . ?
O4 K5 O33W 150.2(4) 2_655 2 ?
O9 K5 O33W 85.8(3) . 2 ?
O4 K5 O3 64.94(18) 2_655 2_655 ?
O9 K5 O3 83.2(2) . 2_655 ?
O33W K5 O3 142.0(3) 2 2_655 ?
O4 K5 S3 60.39(13) 2_655 2_655 ?
O9 K5 S3 135.1(2) . 2_655 ?
O33W K5 S3 137.9(3) 2 2_655 ?
O3 K5 S3 56.64(13) 2_655 2_655 ?
O4 K5 Mo4 23.34(12) 2_655 2_655 ?
O9 K5 Mo4 106.52(17) . 2_655 ?
O33W K5 Mo4 159.2(3) 2 2_655 ?
O3 K5 Mo4 57.79(12) 2_655 2_655 ?
S3 K5 Mo4 37.07(5) 2_655 2_655 ?
O4 K5 Mo3 56.64(14) 2_655 2_655 ?
O9 K5 Mo3 102.86(18) . 2_655 ?
O33W K5 Mo3 153.1(3) 2 2_655 ?
O3 K5 Mo3 22.33(10) 2_655 2_655 ?
S3 K5 Mo3 34.55(5) 2_655 2_655 ?
Mo4 K5 Mo3 41.50(4) 2_655 2_655 ?
O4 K5 K2 38.26(13) 2_655 . ?
O9 K5 K2 48.00(14) . . ?
O33W K5 K2 127.2(3) 2 . ?
O3 K5 K2 66.60(13) 2_655 . ?
S3 K5 K2 93.87(9) 2_655 . ?
Mo4 K5 K2 59.40(6) 2_655 . ?
Mo3 K5 K2 73.83(8) 2_655 . ?
O4 K5 K9 39.59(15) 2_655 . ?
O9 K5 K9 91.46(19) . . ?
O33W K5 K9 112.0(3) 2 . ?
O3 K5 K9 104.52(15) 2_655 . ?
S3 K5 K9 81.35(10) 2_655 . ?
Mo4 K5 K9 52.38(8) 2_655 . ?
Mo3 K5 K9 93.38(9) 2_655 . ?
K2 K5 K9 56.47(10) . . ?
O61 K6 O12W 97.0(2) . . ?
O61 K6 O38W 162.2(4) . 1_556 ?
O12W K6 O38W 69.2(3) . 1_556 ?
O61 K6 O5 130.8(2) . 2 ?
O12W K6 O5 116.6(3) . 2 ?
O38W K6 O5 66.9(4) 1_556 2 ?
O61 K6 O55 43.90(15) . . ?
O12W K6 O55 71.55(18) . . ?
O38W K6 O55 133.9(4) 1_556 . ?
O5 K6 O55 112.7(2) 2 . ?
O61 K6 O6 102.1(2) . 2 ?
O12W K6 O6 146.7(2) . 2 ?
O38W K6 O6 85.8(3) 1_556 2 ?
O5 K6 O6 69.13(19) 2 2 ?
O55 K6 O6 139.2(2) . 2 ?
O61 K6 C12 22.33(16) . . ?
O12W K6 C12 87.9(2) . . ?
O38W K6 C12 155.5(4) 1_556 . ?
O5 K6 C12 119.9(2) 2 . ?
O55 K6 C12 22.53(15) . . ?
O6 K6 C12 118.8(2) 2 . ?
O61 K6 S6 76.20(17) . 2 ?
O12W K6 S6 155.7(2) . 2 ?
O38W K6 S6 121.0(4) 1_556 2 ?
O5 K6 S6 58.20(13) 2 2 ?
O55 K6 S6 88.36(15) . 2 ?
O6 K6 S6 56.87(13) 2 2 ?
C12 K6 S6 77.16(17) . 2 ?
O61 K6 Mo5 111.00(19) . 2 ?
O12W K6 Mo5 137.0(2) . 2 ?
O38W K6 Mo5 86.8(4) 1_556 2 ?
O5 K6 Mo5 22.34(11) 2 2 ?
O55 K6 Mo5 106.82(17) . 2 ?
O6 K6 Mo5 58.49(12) 2 2 ?
C12 K6 Mo5 105.74(18) . 2 ?
S6 K6 Mo5 36.04(5) 2 2 ?
O61 K6 Mo6 94.79(18) . 2 ?
O12W K6 Mo6 166.63(18) . 2 ?
O38W K6 Mo6 98.0(3) 1_556 2 ?
O5 K6 Mo6 58.49(13) 2 2 ?
O55 K6 Mo6 121.66(15) . 2 ?
O6 K6 Mo6 22.10(11) 2 2 ?
C12 K6 Mo6 105.37(17) . 2 ?
S6 K6 Mo6 35.09(5) 2 2 ?
Mo5 K6 Mo6 41.62(4) 2 2 ?
O30 K7 O10W 107.1(2) . . ?
O30 K7 O7W 109.6(3) . . ?
O10W K7 O7W 140.1(3) . . ?
O30 K7 O53 96.15(18) . 1_655 ?
O10W K7 O53 103.0(2) . 1_655 ?
O7W K7 O53 58.2(2) . 1_655 ?
O30 K7 O52 95.58(19) . 1_655 ?
O10W K7 O52 55.16(17) . 1_655 ?
O7W K7 O52 105.6(2) . 1_655 ?
O53 K7 O52 50.15(14) 1_655 1_655 ?
O30 K7 O31W 87.1(2) . . ?
O10W K7 O31W 101.3(3) . . ?
O7W K7 O31W 95.7(4) . . ?
O53 K7 O31W 153.3(3) 1_655 . ?
O52 K7 O31W 156.1(3) 1_655 . ?
O30 K7 O37W 153.6(5) . . ?
O10W K7 O37W 83.9(5) . . ?
O7W K7 O37W 70.0(6) . . ?
O53 K7 O37W 104.8(6) 1_655 . ?
O52 K7 O37W 110.1(4) 1_655 . ?
O31W K7 O37W 67.0(5) . . ?
O30 K7 O10 54.77(17) . . ?
O10W K7 O10 153.4(2) . . ?
O7W K7 O10 65.5(2) . . ?
O53 K7 O10 98.55(18) 1_655 . ?
O52 K7 O10 137.28(19) 1_655 . ?
O31W K7 O10 61.9(3) . . ?
O37W K7 O10 105.4(4) . . ?
O30 K7 O11 54.41(16) . . ?
O10W K7 O11 63.14(19) . . ?
O7W K7 O11 155.7(2) . . ?
O53 K7 O11 134.7(2) 1_655 . ?
O52 K7 O11 94.85(18) 1_655 . ?
O31W K7 O11 67.5(3) . . ?
O37W K7 O11 115.3(7) . . ?
O10 K7 O11 90.63(18) . . ?
O30 K7 O18W 102.4(2) . . ?
O10W K7 O18W 51.2(2) . . ?
O7W K7 O18W 131.6(3) . . ?
O53 K7 O18W 151.8(2) 1_655 . ?
O52 K7 O18W 106.4(2) 1_655 . ?
O31W K7 O18W 50.1(3) . . ?
O37W K7 O18W 65.4(7) . . ?
O10 K7 O18W 109.5(2) . . ?
O11 K7 O18W 50.32(19) . . ?
O30 K7 S19 146.20(19) . 1_655 ?
O10W K7 S19 69.28(15) . 1_655 ?
O7W K7 S19 71.59(17) . 1_655 ?
O53 K7 S19 54.59(10) 1_655 1_655 ?
O52 K7 S19 53.77(10) 1_655 1_655 ?
O31W K7 S19 126.7(2) . 1_655 ?
O37W K7 S19 60.0(5) . 1_655 ?
O10 K7 S19 137.01(17) . 1_655 ?
O11 K7 S19 132.36(17) . 1_655 ?
O18W K7 S19 100.29(17) . 1_655 ?
O30 K7 K9 105.20(19) . . ?
O10W K7 K9 133.4(2) . . ?
O7W K7 K9 47.9(2) . . ?
O53 K7 K9 106.04(17) 1_655 . ?
O52 K7 K9 150.54(17) 1_655 . ?
O31W K7 K9 48.0(3) . . ?
O37W K7 K9 53.8(4) . . ?
O10 K7 K9 51.77(14) . . ?
O11 K7 K9 114.16(19) . . ?
O18W K7 K9 89.56(19) . . ?
S19 K7 K9 99.72(13) 1_655 . ?
O13W K8 O50 105.7(3) 2_565 2_665 ?
O13W K8 O51 126.7(3) 2_565 2_665 ?
O50 K8 O51 62.10(19) 2_665 2_665 ?
O13W K8 O49 116.7(3) 2_565 2_665 ?
O50 K8 O49 62.01(19) 2_665 2_665 ?
O51 K8 O49 102.6(2) 2_665 2_665 ?
O13W K8 S21 112.1(2) 2_565 2_665 ?
O50 K8 S21 141.8(2) 2_665 2_665 ?
O51 K8 S21 98.19(19) 2_665 2_665 ?
O49 K8 S21 94.7(2) 2_665 2_665 ?
O36W K9 O7W 158.4(6) 1_656 . ?
O36W K9 O31W 79.6(6) 1_656 . ?
O7W K9 O31W 103.5(4) . . ?
O36W K9 O23 78.1(5) 1_656 2_655 ?
O7W K9 O23 99.8(2) . 2_655 ?
O31W K9 O23 156.7(4) . 2_655 ?
O36W K9 O4 122.7(7) 1_656 2_655 ?
O7W K9 O4 70.0(3) . 2_655 ?
O31W K9 O4 135.7(3) . 2_655 ?
O23 K9 O4 55.52(17) 2_655 2_655 ?
O36W K9 O10 130.2(4) 1_656 . ?
O7W K9 O10 68.7(2) . . ?
O31W K9 O10 66.4(3) . . ?
O23 K9 O10 125.3(2) 2_655 . ?
O4 K9 O10 70.85(19) 2_655 . ?
O36W K9 O5 74.9(4) 1_656 2_655 ?
O7W K9 O5 86.4(3) . 2_655 ?
O31W K9 O5 125.5(3) . 2_655 ?
O23 K9 O5 54.02(17) 2_655 2_655 ?
O4 K9 O5 98.3(2) 2_655 2_655 ?
O10 K9 O5 154.9(3) . 2_655 ?
O36W K9 O37W 90.8(8) 1_656 . ?
O7W K9 O37W 70.9(5) . . ?
O31W K9 O37W 69.6(8) . . ?
O23 K9 O37W 117.4(7) 2_655 . ?
O4 K9 O37W 137.7(6) 2_655 . ?
O10 K9 O37W 108.8(5) . . ?
O5 K9 O37W 63.5(7) 2_655 . ?
O36W K9 K7 127.2(6) 1_656 . ?
O7W K9 K7 50.0(2) . . ?
O31W K9 K7 53.6(4) . . ?
O23 K9 K7 149.3(2) 2_655 . ?
O4 K9 K7 108.8(2) 2_655 . ?
O10 K9 K7 55.47(16) . . ?
O5 K9 K7 110.8(2) 2_655 . ?
O37W K9 K7 53.5(5) . . ?
O36W K9 Mo4 109.3(6) 1_656 2_655 ?
O7W K9 Mo4 74.7(2) . 2_655 ?
O31W K9 Mo4 160.6(3) . 2_655 ?
O23 K9 Mo4 33.02(11) 2_655 2_655 ?
O4 K9 Mo4 25.11(11) 2_655 2_655 ?
O10 K9 Mo4 95.62(17) . 2_655 ?
O5 K9 Mo4 73.88(14) 2_655 2_655 ?
O37W K9 Mo4 125.9(7) . 2_655 ?
K7 K9 Mo4 122.92(18) . 2_655 ?
O36W K9 Mo5 83.1(4) 1_656 2_655 ?
O7W K9 Mo5 84.2(2) . 2_655 ?
O31W K9 Mo5 149.6(3) . 2_655 ?
O23 K9 Mo5 32.06(11) 2_655 2_655 ?
O4 K9 Mo5 74.63(14) 2_655 2_655 ?
O10 K9 Mo5 141.6(2) . 2_655 ?
O5 K9 Mo5 24.45(11) 2_655 2_655 ?
O37W K9 Mo5 85.9(7) . 2_655 ?
K7 K9 Mo5 124.28(19) . 2_655 ?
Mo4 K9 Mo5 49.77(6) 2_655 2_655 ?
O36W K9 K2 159.3(7) 1_656 . ?
O7W K9 K2 41.2(2) . . ?
O31W K9 K2 105.0(3) . . ?
O23 K9 K2 93.68(16) 2_655 . ?
O4 K9 K2 41.16(13) 2_655 . ?
O10 K9 K2 41.84(14) . . ?
O5 K9 K2 115.6(2) 2_655 . ?
O37W K9 K2 109.7(4) . . ?
K7 K9 K2 67.72(12) . . ?
Mo4 K9 K2 60.66(8) 2_655 . ?
Mo5 K9 K2 100.01(12) 2_655 . ?
K9 O7W K2 98.0(3) . . ?
K9 O7W K7 82.1(3) . . ?
K2 O7W K7 102.9(3) . . ?
K1 O10W K7 106.9(2) . . ?
K8 O13W K1 125.8(3) 2_564 . ?
K9 O31W K7 78.4(5) . . ?
K7 O37W K9 72.7(5) . . ?

loop_
_geom_bond_atom_site_label_1
_geom_bond_atom_site_label_2
_geom_bond_distance
_geom_bond_site_symmetry_2
_geom_bond_publ_flag
Mo1 O1 1.668(5) . ?
Mo1 O19 2.079(5) . ?
Mo1 O20 2.109(5) . ?
Mo1 S2 2.3269(19) . ?
Mo1 S1 2.3322(18) . ?
Mo1 O37 2.403(4) . ?
Mo1 Mo2 2.8396(8) . ?
Mo2 O2 1.696(5) . ?
Mo2 O22 2.075(5) . ?
Mo2 O21 2.095(5) . ?
Mo2 S1 2.3316(17) . ?
Mo2 S2 2.3383(19) . ?
Mo2 O38 2.367(5) . ?
Mo3 O3 1.678(6) . ?
Mo3 O22 2.064(5) . ?
Mo3 O21 2.066(5) . ?
Mo3 S4 2.3259(18) . ?
Mo3 S3 2.3371(18) . ?
Mo3 O39 2.473(5) . ?
Mo3 Mo4 2.8285(8) . ?
Mo3 K5 4.120(5) 2_454 ?
Mo4 O4 1.672(5) . ?
Mo4 O24 2.097(5) . ?
Mo4 O23 2.101(5) . ?
Mo4 S4 2.3230(19) . ?
Mo4 S3 2.3267(17) . ?
Mo4 O40 2.403(5) . ?
Mo4 K5 3.827(3) 2_454 ?
Mo4 K9 3.838(5) 2_454 ?
Mo5 O5 1.670(6) . ?
Mo5 O24 2.112(5) . ?
Mo5 O23 2.116(5) . ?
Mo5 S5 2.318(2) . ?
Mo5 S6 2.3253(18) . ?
Mo5 O40 2.401(5) . ?
Mo5 Mo6 2.8290(8) . ?
Mo5 K6 3.906(4) 2_554 ?
Mo5 K9 3.941(5) 2_454 ?
Mo6 O6 1.670(5) . ?
Mo6 O26 2.083(5) . ?
Mo6 O25 2.087(5) . ?
Mo6 S5 2.3161(18) . ?
Mo6 S6 2.335(2) . ?
Mo6 K6 4.048(4) 2_554 ?
Mo7 O7 1.691(6) . ?
Mo7 O26 2.072(5) . ?
Mo7 O25 2.090(5) . ?
Mo7 S8 2.3230(19) . ?
Mo7 S7 2.344(2) . ?
Mo7 O42 2.406(5) . ?
Mo7 Mo8 2.8319(9) . ?
Mo8 O8 1.688(5) . ?
Mo8 O28 2.099(5) . ?
Mo8 O27 2.112(6) . ?
Mo8 S8 2.328(2) . ?
Mo8 S7 2.3349(19) . ?
Mo8 O43 2.407(4) . ?
Mo9 O9 1.701(6) . ?
Mo9 O27 2.089(5) . ?
Mo9 O28 2.091(5) . ?
Mo9 S10 2.321(2) . ?
Mo9 S9 2.326(2) . ?
Mo9 O44 2.437(6) . ?
Mo9 Mo10 2.8351(9) . ?
Mo10 O10 1.709(6) . ?
Mo10 O30 2.132(6) . ?
Mo10 O29 2.167(6) . ?
Mo10 O45 2.217(6) . ?
Mo10 S9 2.321(2) . ?
Mo10 S10 2.326(2) . ?
Mo10 Mo11 3.2087(10) . ?
Mo10 K2 3.922(3) . ?
Mo10 K7 3.998(4) . ?
Mo11 O11 1.709(5) . ?
Mo11 O29 2.143(6) . ?
Mo11 O30 2.144(5) . ?
Mo11 O45 2.224(6) . ?
Mo11 S11 2.321(2) . ?
Mo11 S12 2.322(2) . ?
Mo11 Mo12 2.8299(9) . ?
Mo11 K1 3.901(2) . ?
Mo11 K7 4.029(4) . ?
Mo12 O12 1.683(5) . ?
Mo12 O32 2.084(5) . ?
Mo12 O31 2.103(5) . ?
Mo12 S12 2.3151(19) . ?
Mo12 S11 2.327(2) . ?
Mo12 O46 2.432(6) . ?
Mo12 K1 4.120(2) . ?
Mo13 O13 1.691(6) . ?
Mo13 O32 2.098(5) . ?
Mo13 O31 2.109(6) . ?
Mo13 S13 2.327(2) . ?
Mo13 S14 2.333(2) . ?
Mo13 O47 2.384(5) . ?
Mo13 Mo14 2.8224(8) . ?
Mo14 O14 1.686(6) . ?
Mo14 O34 2.076(6) . ?
Mo14 O33 2.093(5) . ?
Mo14 S14 2.331(2) . ?
Mo14 S13 2.334(2) . ?
Mo14 O48 2.354(5) . ?
Mo15 O15 1.707(6) . ?
Mo15 O33 2.072(5) . ?
Mo15 O34 2.075(5) . ?
Mo15 S15 2.320(2) . ?
Mo15 S16 2.324(2) . ?
Mo15 O49 2.501(7) . ?
Mo15 Mo16 2.8151(8) . ?
Mo16 O16 1.683(6) . ?
Mo16 O36 2.101(5) . ?
Mo16 O35 2.130(6) . ?
Mo16 S16 2.314(2) . ?
Mo16 S15 2.317(2) . ?
Mo16 O50 2.354(6) . ?
Mo17 O17 1.708(5) . ?
Mo17 O36 2.099(5) . ?
Mo17 O35 2.118(6) . ?
Mo17 O50 2.313(6) . ?
Mo17 S18 2.324(2) . ?
Mo17 S17 2.3300(18) . ?
Mo17 Mo18 2.8306(8) . ?
Mo17 K1 4.128(2) 2_464 ?
Mo18 O18 1.693(6) . ?
Mo18 O19 2.086(5) . ?
Mo18 O20 2.091(6) . ?
Mo18 S17 2.331(2) . ?
Mo18 S18 2.333(2) . ?
Mo18 O51 2.442(6) . ?
Mo19 O52 2.121(4) . ?
Mo19 O53 2.129(5) . ?
Mo19 S21 2.2877(16) . ?
Mo19 S20 2.2960(15) . ?
Mo19 N1 2.300(5) . ?
Mo19 S19 2.3394(15) . ?
Mo19 Mo20 2.7523(6) . ?
Mo19 Mo21 2.7549(6) . ?
Mo20 O55 2.134(4) . ?
Mo20 O54 2.143(5) . ?
Mo20 S22 2.2845(16) . ?
Mo20 S20 2.2951(15) . ?
Mo20 N2 2.304(5) . ?
Mo20 S19 2.3403(15) . ?
Mo20 Mo21 2.7511(7) . ?
Mo21 O56 2.121(5) . ?
Mo21 O57 2.143(5) . ?
Mo21 S22 2.2839(16) . ?
Mo21 N3 2.294(5) . ?
Mo21 S21 2.2987(15) . ?
Mo21 S19 2.3431(16) . ?
Mo22 O64 1.676(6) . ?
Mo22 O66 2.111(6) . ?
Mo22 O67 2.199(6) . ?
Mo22 N4 2.310(7) . ?
Mo22 S24 2.311(2) . ?
Mo22 S23 2.3282(18) . ?
Mo22 Mo23 2.8181(9) . ?
Mo23 O65 1.695(6) . ?
Mo23 O68 2.118(5) . ?
Mo23 O69 2.217(6) . ?
Mo23 S24 2.313(2) . ?
Mo23 S23 2.3279(18) . ?
Mo23 N5 2.352(7) . ?
S3 K5 3.360(4) 2_454 ?
S6 K6 3.510(4) 2_554 ?
S10 K2 3.371(3) . ?
S10 K3 3.407(4) . ?
S12 K1 3.379(3) . ?
S12 K3 3.477(3) . ?
S19 K7 3.517(4) 1_455 ?
S21 K8 3.326(6) 2_464 ?
S22 K4 3.479(3) . ?
O3 K5 3.206(8) 2_454 ?
O4 K5 2.808(6) 2_454 ?
O4 K2 2.863(6) 2_454 ?
O4 K9 3.097(8) 2_454 ?
O5 K6 2.849(8) 2_554 ?
O5 K9 3.230(9) 2_454 ?
O6 K6 3.066(8) 2_554 ?
O9 K5 2.808(7) . ?
O9 K2 3.334(6) . ?
O10 K2 2.898(7) . ?
O10 K9 3.150(8) . ?
O10 K7 3.304(7) . ?
O11 K1 2.882(7) . ?
O11 K7 3.359(8) . ?
O12 K1 3.187(6) . ?
O17 K1 2.745(6) 2_464 ?
O23 K9 3.024(7) 2_454 ?
O30 K7 2.813(6) . ?
O37 C1 1.246(7) . ?
O38 C1 1.251(7) . ?
O42 C7 1.254(8) . ?
O43 C7 1.243(7) . ?
O44 K3 3.040(7) . ?
O44 K4 3.153(7) . ?
O45 K3 2.688(6) . ?
O45 K4 3.212(6) . ?
O46 K4 3.141(7) . ?
O46 K3 3.199(7) . ?
O47 C13 1.261(7) . ?
O48 C13 1.237(8) . ?
O49 K8 3.154(9) 2_464 ?
O50 K8 2.977(8) 2_464 ?
O51 K8 3.017(8) 2_464 ?
O52 C4 1.273(8) . ?
O52 K7 3.145(6) 1_455 ?
O53 C6 1.309(8) . ?
O53 K7 3.063(6) 1_455 ?
O54 C10 1.267(8) . ?
O55 C12 1.236(8) . ?
O55 K6 3.043(7) . ?
O56 C16 1.269(8) . ?
O57 C18 1.282(8) . ?
O58 C4 1.246(8) . ?
O58 K1 2.703(6) 1_455 ?
O59 C6 1.205(8) . ?
O59 K2 2.732(6) 1_455 ?
O60 C10 1.272(9) . ?
O61 C12 1.237(8) . ?
O61 K6 2.804(8) . ?
O62 C16 1.206(8) . ?
O63 C18 1.252(8) . ?
O66 C20 1.270(11) . ?
O67 C22 1.247(11) . ?
O68 C26 1.238(11) . ?
O69 C28 1.250(12) . ?
O70 C20 1.251(10) . ?
O70 K3 2.722(8) . ?
O71 C22 1.238(11) . ?
O72 C24 1.274(10) . ?
O73 C24 1.228(10) . ?
O74 C26 1.219(11) . ?
O75 C28 1.241(12) . ?
O76 C30 1.286(10) . ?
O77 C30 1.258(10) . ?
N1 C5 1.484(8) . ?
N1 C3 1.486(8) . ?
N1 C2 1.503(7) . ?
N2 C11 1.502(8) . ?
N2 C9 1.516(8) . ?
N2 C8 1.517(7) . ?
N3 C15 1.493(8) . ?
N3 C14 1.496(8) . ?
N3 C17 1.516(8) . ?
N4 C23 1.459(10) . ?
N4 C19 1.512(9) . ?
N4 C21 1.513(9) . ?
N5 C29 1.478(10) . ?
N5 C27 1.491(10) . ?
N5 C25 1.540(10) . ?
C1 C2 1.535(8) . ?
C2 H2A 0.9700 . ?
C2 H2B 0.9700 . ?
C3 C4 1.512(9) . ?
C3 H3A 0.9700 . ?
C3 H3B 0.9700 . ?
C5 C6 1.523(9) . ?
C5 H5A 0.9700 . ?
C5 H5B 0.9700 . ?
C7 C8 1.523(9) . ?
C8 H8A 0.9700 . ?
C8 H8B 0.9700 . ?
C9 C10 1.501(9) . ?
C9 H9A 0.9700 . ?
C9 H9B 0.9700 . ?
C11 C12 1.537(10) . ?
C11 H11A 0.9700 . ?
C11 H11B 0.9700 . ?
C12 K6 3.222(8) . ?
C13 C14 1.557(9) . ?
C14 H14A 0.9700 . ?
C14 H14B 0.9700 . ?
C15 C16 1.507(10) . ?
C15 H15A 0.9700 . ?
C15 H15B 0.9700 . ?
C17 C18 1.488(9) . ?
C17 H17A 0.9700 . ?
C17 H17B 0.9700 . ?
C19 C20 1.507(12) . ?
C19 H19A 0.9700 . ?
C19 H19B 0.9700 . ?
C21 C22 1.515(12) . ?
C21 H21A 0.9700 . ?
C21 H21B 0.9700 . ?
C23 C24 1.562(11) . ?
C23 H23A 0.9700 . ?
C23 H23B 0.9700 . ?
C25 C26 1.493(12) . ?
C25 H25A 0.9700 . ?
C25 H25B 0.9700 . ?
C27 C28 1.545(14) . ?
C27 H27A 0.9700 . ?
C27 H27B 0.9700 . ?
C29 C30 1.507(11) . ?
C29 H29A 0.9700 . ?
C29 H29B 0.9700 . ?
K1 O58 2.703(6) 1_655 ?
K1 O17 2.745(6) 2_665 ?
K1 O41W 2.85(3) . ?
K1 O13W 2.895(8) . ?
K1 O10W 2.910(8) . ?
K1 Mo17 4.127(2) 2_665 ?
K1 K7 4.689(5) . ?
K2 O59 2.732(6) 1_655 ?
K2 O4 2.863(6) 2_655 ?
K2 O24W 2.876(9) . ?
K2 O7W 2.886(10) . ?
K2 K9 4.342(6) . ?
K2 K5 4.480(5) . ?
K2 K7 4.573(5) . ?
K3 O30W 2.819(12) . ?
K3 O15W 3.099(11) . ?
K3 K4 4.025(5) . ?
K4 O42W 3.044(19) . ?
K5 O4 2.808(7) 2_655 ?
K5 O33W 2.853(13) 2 ?
K5 O3 3.206(8) 2_655 ?
K5 S3 3.361(4) 2_655 ?
K5 Mo4 3.827(3) 2_655 ?
K5 Mo3 4.120(5) 2_655 ?
K5 K9 4.691(7) . ?
K6 O12W 2.816(8) . ?
K6 O38W 2.834(18) 1_556 ?
K6 O5 2.849(8) 2 ?
K6 O6 3.066(8) 2 ?
K6 S6 3.510(4) 2 ?
K6 Mo5 3.906(4) 2 ?
K6 Mo6 4.048(4) 2 ?
K7 O10W 2.925(9) . ?
K7 O7W 2.963(10) . ?
K7 O53 3.064(6) 1_655 ?
K7 O52 3.146(7) 1_655 ?
K7 O31W 3.149(18) . ?
K7 O37W 3.22(3) . ?
K7 O18W 3.363(12) . ?
K7 S19 3.517(4) 1_655 ?
K7 K9 3.830(8) . ?
K8 O13W 2.864(11) 2_565 ?
K8 O50 2.977(8) 2_665 ?
K8 O51 3.017(8) 2_665 ?
K8 O49 3.154(9) 2_665 ?
K8 S21 3.326(6) 2_665 ?
K9 O36W 2.78(2) 1_656 ?
K9 O7W 2.868(11) . ?
K9 O31W 2.905(17) . ?
K9 O23 3.024(7) 2_655 ?
K9 O4 3.097(8) 2_655 ?
K9 O5 3.230(9) 2_655 ?
K9 O37W 3.24(2) . ?
K9 Mo4 3.838(5) 2_655 ?
K9 Mo5 3.941(5) 2_655 ?
O13W K8 2.864(10) 2_564 ?
O33W K5 2.853(13) 2_554 ?
O36W K9 2.78(2) 1_454 ?
O38W K6 2.834(18) 1_554 ?
